data_1562552
loop_
_publ_author_name
'Grundy, Matthew'
'Yuan, Kang'
'Nichol, Gary Stephen'
'Ingleson, Michael James'

_publ_section_title
;
 Zinc catalysed electrophilic C-H borylation of heteroarenes
;
_journal_name_full 'Chemical Science'
_journal_paper_doi 10.1039/D1SC01883C
_journal_year 2021
_chemical_formula_moiety 'C33 H52 N2 Zn'
_chemical_formula_sum 'C33 H52 N2 Zn'
_chemical_formula_weight 542.13
_chemical_properties_physical Air-sensitive,Moisture-sensitive
_space_group_crystal_system monoclinic
_space_group_IT_number 4
_space_group_name_Hall 'P 2yb'
_space_group_name_H-M_alt 'P 1 21 1'
_atom_sites_solution_hydrogens geom
_atom_sites_solution_primary iterative
_audit_creation_date 2021-03-12
_audit_creation_method
;
Olex2 1.3
(compiled 2020.11.12 svn.r5f609507 for OlexSys, GUI svn.r6272)
;
_audit_update_record
;
2021-03-30 deposited with the CCDC.	2021-05-13 downloaded from the CCDC.
;
_cell_angle_alpha 90
_cell_angle_beta 90.0090(10)
_cell_angle_gamma 90
_cell_formula_units_Z 8
_cell_length_a 15.9444(3)
_cell_length_b 19.6420(3)
_cell_length_c 19.6889(3)
_cell_measurement_reflns_used 41884
_cell_measurement_temperature 120.0(5)
_cell_measurement_theta_max 26.8160
_cell_measurement_theta_min 3.5130
_cell_volume 6166.17(18)
_computing_cell_refinement 'CrysAlisPro 1.171.40.53 (Rigaku OD, 2019)'
_computing_data_collection 'CrysAlisPro 1.171.40.53 (Rigaku OD, 2019)'
_computing_data_reduction 'CrysAlisPro 1.171.40.53 (Rigaku OD, 2019)'
_computing_molecular_graphics 'Olex2 1.3 (Dolomanov et al., 2009)'
_computing_publication_material 'Olex2 1.3 (Dolomanov et al., 2009)'
_computing_structure_refinement 'SHELXL 2018/3 (Sheldrick, 2015)'
_computing_structure_solution 'olex2.solve 1.3 (Bourhis et al., 2015)'
_diffrn_ambient_environment N~2~
_diffrn_ambient_temperature 120.0(5)
_diffrn_detector 'CCD plate'
_diffrn_detector_area_resol_mean 8.0521
_diffrn_detector_type Eos
_diffrn_measured_fraction_theta_full 0.997
_diffrn_measured_fraction_theta_max 0.947
_diffrn_measurement_details
;
List of Runs (angles in degrees, time in seconds):

  # Type    Start    End  Width  t~exp~   \w     \q     \k     \f   Frames
#--------------------------------------------------------------------------
  1  \w    -33.00  51.00   1.00   40.00    --  -15.66  60.00 132.00   84
  2  \w      0.00  85.00   1.00   40.00    --   17.54  60.00 132.00   85
  3  \w    -49.00  35.00   1.00   40.00    --   17.54 -60.00  -6.00   84
  4  \w    -42.00  39.00   1.00   40.00    --  -15.66  77.00-120.00   81
  5  \w     -9.00  39.00   1.00   40.00    --   17.54  77.00 -60.00   48
  6  \w     -9.00  39.00   1.00   40.00    --   17.54  77.00   0.00   48
  7  \w     39.00  90.00   1.00   40.00    --   17.54 178.00 -30.00   51
  8  \w     -9.00  39.00   1.00   40.00    --   17.54  77.00  90.00   48
  9  \w      1.00  85.00   1.00   40.00    --   17.54  57.00-180.00   84
 10  \w     -9.00  39.00   1.00   40.00    --   17.54  77.00-150.00   48
 11  \w      1.00  85.00   1.00   40.00    --   17.54  57.00  30.00   84
 12  \w    -20.00  56.00   1.00   40.00    --   17.54 -99.00-180.00   76
 13  \w    -20.00  40.00   1.00   40.00    --   17.54 -99.00 -30.00   60
 14  \w    -52.00  37.00   1.00   40.00    --   17.54 -37.00  30.00   89
;
_diffrn_measurement_device 'four-circle diffractometer'
_diffrn_measurement_device_type 'Xcalibur, Eos'
_diffrn_measurement_method '\w scans'
_diffrn_orient_matrix_type 'CrysAlisPro convention (1999,Acta A55,543-557)'
_diffrn_orient_matrix_UB_11 -0.0337711000
_diffrn_orient_matrix_UB_12 0.0204711000
_diffrn_orient_matrix_UB_13 -0.0115569000
_diffrn_orient_matrix_UB_21 -0.0122453000
_diffrn_orient_matrix_UB_22 -0.0262098000
_diffrn_orient_matrix_UB_23 -0.0227373000
_diffrn_orient_matrix_UB_31 -0.0262352000
_diffrn_orient_matrix_UB_32 -0.0140886000
_diffrn_orient_matrix_UB_33 0.0254363000
_diffrn_radiation_monochromator graphite
_diffrn_radiation_probe x-ray
_diffrn_radiation_type MoK\a
_diffrn_radiation_wavelength 0.71073
_diffrn_reflns_av_R_equivalents 0.0479
_diffrn_reflns_av_unetI/netI 0.0566
_diffrn_reflns_Laue_measured_fraction_full 0.997
_diffrn_reflns_Laue_measured_fraction_max 0.947
_diffrn_reflns_limit_h_max 21
_diffrn_reflns_limit_h_min -21
_diffrn_reflns_limit_k_max 26
_diffrn_reflns_limit_k_min -26
_diffrn_reflns_limit_l_max 25
_diffrn_reflns_limit_l_min -25
_diffrn_reflns_number 135687
_diffrn_reflns_point_group_measured_fraction_full 0.998
_diffrn_reflns_point_group_measured_fraction_max 0.947
_diffrn_reflns_theta_full 25.242
_diffrn_reflns_theta_max 29.520
_diffrn_reflns_theta_min 3.291
_diffrn_source 'fine-focus sealed X-ray tube'
_diffrn_source_type 'Enhance (Mo) X-ray Source'
_exptl_absorpt_coefficient_mu 0.819
_exptl_absorpt_correction_T_max 1.00000
_exptl_absorpt_correction_T_min 0.98737
_exptl_absorpt_correction_type multi-scan
_exptl_absorpt_process_details
;
CrysAlisPro 1.171.40.53 (Rigaku Oxford Diffraction, 2019)
Empirical absorption correction using spherical harmonics,
 implemented in SCALE3 ABSPACK scaling algorithm.
;
_exptl_crystal_colour colourless
_exptl_crystal_colour_primary colourless
_exptl_crystal_density_diffrn 1.168
_exptl_crystal_description plank
_exptl_crystal_F_000 2352
_exptl_crystal_recrystallization_method 'Re-crystallisation from solvent: Toluene'
_exptl_crystal_size_max 0.451
_exptl_crystal_size_mid 0.247
_exptl_crystal_size_min 0.143
_refine_diff_density_max 0.610
_refine_diff_density_min -0.506
_refine_diff_density_rms 0.064
_refine_ls_abs_structure_details
;
 Twinning involves inversion, so Flack parameter cannot be determined
;
_refine_ls_extinction_method none
_refine_ls_goodness_of_fit_ref 1.026
_refine_ls_hydrogen_treatment constr
_refine_ls_matrix_type full
_refine_ls_number_parameters 1359
_refine_ls_number_reflns 30273
_refine_ls_number_restraints 34
_refine_ls_restrained_S_all 1.026
_refine_ls_R_factor_all 0.0474
_refine_ls_R_factor_gt 0.0389
_refine_ls_shift/su_max 0.002
_refine_ls_shift/su_mean 0.000
_refine_ls_structure_factor_coef Fsqd
_refine_ls_weighting_details 'w=1/[\s^2^(Fo^2^)+(0.0294P)^2^] where P=(Fo^2^+2Fc^2^)/3'
_refine_ls_weighting_scheme calc
_refine_ls_wR_factor_gt 0.0647
_refine_ls_wR_factor_ref 0.0675
_reflns_Friedel_coverage 0.947
_reflns_Friedel_fraction_full 0.998
_reflns_Friedel_fraction_max 0.948
_reflns_number_gt 27447
_reflns_number_total 30273
_reflns_threshold_expression 'I > 2\s(I)'
_cod_data_source_file d1sc01883c2.cif
_cod_data_source_block mg211
_cod_database_code 1562552
_shelx_shelxl_version_number 2018/3
_chemical_oxdiff_formula 'C H N Zn'
_chemical_oxdiff_usercomment '@ 120 K  '
_shelx_space_group_comment
;
The symmetry employed for this shelxl refinement is uniquely defined
by the following loop, which should always be used as a source of
symmetry information in preference to the above space-group names.
They are only intended as comments.
;
_reflns_odcompleteness_completeness 99.73
_reflns_odcompleteness_iscentric 1
_reflns_odcompleteness_theta 26.32
_olex2_refinement_description
;
1. Twinned data refinement
 Scales: 0.347(9)
 0.126(5) 0.239(6) 0.288(5)
2. Fixed Uiso
 At 1.2 times of:
  All C(H) groups, All C(H,H) groups, All C(H,H,H,H) groups
 At 1.5 times of:
  All C(H,H,H) groups
3. Rigid body (RIGU) restrains
 C68, C69, C69A, C70, C70A, C71
 with sigma for 1-2 distances of 0.004 and sigma for 1-3 distances of 0.004
 C79, C80
 with sigma for 1-2 distances of 0.001 and sigma for 1-3 distances of 0.001
 C132, C131
 with sigma for 1-2 distances of 0.001 and sigma for 1-3 distances of 0.001
4. Others
 Sof(H68c)=Sof(H68d)=Sof(C69A)=Sof(H69c)=Sof(H69d)=Sof(C70A)=Sof(H70c)=
 Sof(H70d)=Sof(H71c)=Sof(H71d)=1-FVAR(1)
 Sof(H68a)=Sof(H68b)=Sof(C69)=Sof(H69a)=Sof(H69b)=Sof(C70)=Sof(H70a)=Sof(H70b)=
 Sof(H71a)=Sof(H71b)=FVAR(1)
5.a Ternary CH refined with riding coordinates:
 C12(H12), C15(H15), C24(H24), C27(H27), C45(H45), C48(H48), C57(H57),
 C60(H60), C78(H78), C81(H81), C90(H90), C93(H93), C111(H111), C114(H114),
 C123(H123), C126(H126)
5.b Secondary CH2 refined with riding coordinates:
 C2(H2a,H2b), C3(H3a,H3b), C4(H4a,H4b), C5(H5a,H5b), C30(H30a,H30b), C32(H32a,
 H32b), C35(H35a,H35b), C36(H36a,H36b), C37(H37a,H37b), C38(H38a,H38b),
 C63(H63a,H63b), C65(H65a,H65b), C68(H68a,H68b), C68(H68c,H68d), C69(H69a,H69b),
  C69A(H69c,H69d), C70(H70a,H70b), C70A(H70c,H70d), C71(H71a,H71b), C71(H71c,
 H71d), C96(H96a,H96b), C98(H98a,H98b), C101(H10a,H10b), C102(H10c,H10d),
 C103(H10e,H10f), C104(H10g,H10h), C129(H12m,H12n), C131(H13g,H13h)
5.c Aromatic/amide H refined with riding coordinates:
 C8(H8), C9(H9), C10(H10), C20(H20), C21(H21), C22(H22), C41(H41), C42(H42),
 C43(H43), C53(H53), C54(H54), C55(H55), C74(H74), C75(H75), C76(H76), C86(H86),
  C87(H87), C88(H88), C107(H107), C108(H108), C109(H109), C119(H119),
 C120(H120), C121(H121)
5.d Idealised Me refined as rotating group:
 C13(H13a,H13b,H13c), C14(H14a,H14b,H14c), C16(H16a,H16b,H16c), C17(H17a,H17b,
 H17c), C25(H25a,H25b,H25c), C26(H26a,H26b,H26c), C28(H28a,H28b,H28c), C29(H29a,
 H29b,H29c), C31(H31a,H31b,H31c), C33(H33a,H33b,H33c), C46(H46a,H46b,H46c),
 C47(H47a,H47b,H47c), C49(H49a,H49b,H49c), C50(H50a,H50b,H50c), C58(H58a,H58b,
 H58c), C59(H59a,H59b,H59c), C61(H61a,H61b,H61c), C62(H62a,H62b,H62c), C64(H64a,
 H64b,H64c), C66(H66a,H66b,H66c), C79(H79a,H79b,H79c), C80(H80a,H80b,H80c),
 C82(H82a,H82b,H82c), C83(H83a,H83b,H83c), C91(H91a,H91b,H91c), C92(H92a,H92b,
 H92c), C94(H94a,H94b,H94c), C95(H95a,H95b,H95c), C97(H97a,H97b,H97c), C99(H99a,
 H99b,H99c), C112(H11a,H11b,H11c), C113(H11d,H11e,H11f), C115(H11g,H11h,H11i),
 C116(H11j,H11k,H11l), C124(H12a,H12b,H12c), C125(H12d,H12e,H12f), C127(H12g,
 H12h,H12i), C128(H12j,H12k,H12l), C130(H13d,H13e,H13f), C132(H13i,H13j,H13k)
;
_olex2_exptl_crystal_mounting_method 'The crystal was mounted on a MITIGEN holder in oil'
_olex2_submission_special_instructions 'No special instructions were received'
_oxdiff_exptl_absorpt_empirical_details
;
Empirical correction (ABSPACK) includes:
- Absorption correction using spherical harmonics
- Frame scaling
;
_oxdiff_exptl_absorpt_empirical_full_max 1.072
_oxdiff_exptl_absorpt_empirical_full_min 0.917

loop_
_space_group_symop_operation_xyz
'x, y, z'
'-x, y+1/2, -z'

loop_
_atom_site_label
_atom_site_type_symbol
_atom_site_fract_x
_atom_site_fract_y
_atom_site_fract_z
_atom_site_U_iso_or_equiv
_atom_site_adp_type
_atom_site_occupancy
_atom_site_site_symmetry_order
_atom_site_calc_flag
_atom_site_refinement_flags_posn
_atom_site_refinement_flags_adp
_atom_site_refinement_flags_occupancy
_atom_site_disorder_assembly
_atom_site_disorder_group
Zn1 Zn -0.50963(3) 0.41739(3) 0.25493(2) 0.01952(11) Uani 1 1 d . . . . .
N1 N -0.3542(2) 0.33762(18) 0.30010(16) 0.0157(7) Uani 1 1 d . . . . .
C1 C -0.4312(3) 0.35564(19) 0.31948(18) 0.0136(8) Uani 1 1 d . . . . .
N2 N -0.4563(2) 0.34322(17) 0.38320(16) 0.0152(7) Uani 1 1 d . . . . .
C2 C -0.2930(2) 0.2918(2) 0.3348(2) 0.0215(9) Uani 1 1 d . . . . .
H2A H -0.259844 0.318578 0.366320 0.026 Uiso 1 1 calc R . . . .
H2B H -0.255038 0.273178 0.301050 0.026 Uiso 1 1 calc R . . . .
C3 C -0.3336(3) 0.2331(2) 0.3734(2) 0.0255(10) Uani 1 1 d . . . . .
H3A H -0.379259 0.214828 0.346469 0.031 Uiso 1 1 calc R . . . .
H3B H -0.292566 0.197215 0.379654 0.031 Uiso 1 1 calc R . . . .
C4 C -0.3674(3) 0.2545(2) 0.4426(2) 0.0269(10) Uani 1 1 d . . . . .
H4A H -0.412610 0.224150 0.455655 0.032 Uiso 1 1 calc R . . . .
H4B H -0.323206 0.250404 0.476236 0.032 Uiso 1 1 calc R . . . .
C5 C -0.3995(3) 0.3271(2) 0.4417(2) 0.0228(10) Uani 1 1 d . . . . .
H5A H -0.429430 0.335739 0.483717 0.027 Uiso 1 1 calc R . . . .
H5B H -0.351790 0.357787 0.440296 0.027 Uiso 1 1 calc R . . . .
C6 C -0.3302(2) 0.3546(2) 0.23076(19) 0.0150(8) Uani 1 1 d . . . . .
C7 C -0.2691(3) 0.4040(2) 0.2201(2) 0.0196(9) Uani 1 1 d . . . . .
C8 C -0.2434(3) 0.4168(2) 0.1543(2) 0.0241(9) Uani 1 1 d . . . . .
H8 H -0.201292 0.448613 0.146446 0.029 Uiso 1 1 calc R . . . .
C9 C -0.2795(3) 0.3832(3) 0.0999(2) 0.0307(12) Uani 1 1 d . . . . .
H9 H -0.262680 0.393168 0.055816 0.037 Uiso 1 1 calc R . . . .
C10 C -0.3398(3) 0.3353(2) 0.1111(2) 0.0254(10) Uani 1 1 d . . . . .
H10 H -0.363959 0.313251 0.074140 0.030 Uiso 1 1 calc R . . . .
C11 C -0.3663(3) 0.3184(2) 0.1763(2) 0.0193(9) Uani 1 1 d . . . . .
C12 C -0.2268(3) 0.4432(2) 0.2782(2) 0.0267(11) Uani 1 1 d . . . . .
H12 H -0.261400 0.437701 0.319006 0.032 Uiso 1 1 calc R . . . .
C13 C -0.2191(3) 0.5183(2) 0.2636(3) 0.0388(12) Uani 1 1 d . . . . .
H13A H -0.180738 0.525102 0.226679 0.058 Uiso 1 1 calc GR . . . .
H13B H -0.198543 0.541262 0.303305 0.058 Uiso 1 1 calc GR . . . .
H13C H -0.273091 0.536245 0.251622 0.058 Uiso 1 1 calc GR . . . .
C14 C -0.1401(3) 0.4131(3) 0.2930(3) 0.0412(13) Uani 1 1 d . . . . .
H14A H -0.145488 0.365382 0.302792 0.062 Uiso 1 1 calc GR . . . .
H14B H -0.115856 0.435850 0.331462 0.062 Uiso 1 1 calc GR . . . .
H14C H -0.104533 0.419115 0.254154 0.062 Uiso 1 1 calc GR . . . .
C15 C -0.4266(3) 0.2598(2) 0.1871(2) 0.0247(10) Uani 1 1 d . . . . .
H15 H -0.451910 0.265296 0.232144 0.030 Uiso 1 1 calc R . . . .
C16 C -0.4987(3) 0.2580(3) 0.1342(2) 0.0416(14) Uani 1 1 d . . . . .
H16A H -0.526347 0.301414 0.133175 0.062 Uiso 1 1 calc GR . . . .
H16B H -0.538323 0.223329 0.146494 0.062 Uiso 1 1 calc GR . . . .
H16C H -0.476074 0.248154 0.090065 0.062 Uiso 1 1 calc GR . . . .
C17 C -0.3790(3) 0.1924(2) 0.1868(3) 0.0374(13) Uani 1 1 d . . . . .
H17A H -0.355409 0.184767 0.142585 0.056 Uiso 1 1 calc GR . . . .
H17B H -0.416747 0.155946 0.197764 0.056 Uiso 1 1 calc GR . . . .
H17C H -0.334753 0.194008 0.219885 0.056 Uiso 1 1 calc GR . . . .
C18 C -0.5432(3) 0.3561(2) 0.39920(19) 0.0157(9) Uani 1 1 d . . . . .
C19 C -0.5676(2) 0.4214(2) 0.42082(17) 0.0190(8) Uani 1 1 d . . . . .
C20 C -0.6516(3) 0.4321(2) 0.43238(19) 0.0250(10) Uani 1 1 d . . . . .
H20 H -0.669657 0.475175 0.445531 0.030 Uiso 1 1 calc R . . . .
C21 C -0.7100(3) 0.3807(3) 0.4250(2) 0.0262(10) Uani 1 1 d . . . . .
H21 H -0.766591 0.389668 0.432120 0.031 Uiso 1 1 calc R . . . .
C22 C -0.6847(3) 0.3162(2) 0.4071(2) 0.0246(10) Uani 1 1 d . . . . .
H22 H -0.724025 0.281445 0.403856 0.029 Uiso 1 1 calc R . . . .
C23 C -0.6010(3) 0.3026(2) 0.39391(19) 0.0199(9) Uani 1 1 d . . . . .
C24 C -0.5049(3) 0.4776(2) 0.4363(2) 0.0219(9) Uani 1 1 d . . . . .
H24 H -0.449987 0.463530 0.418975 0.026 Uiso 1 1 calc R . . . .
C25 C -0.5274(3) 0.5453(2) 0.4045(2) 0.0335(11) Uani 1 1 d . . . . .
H25A H -0.533815 0.539768 0.356371 0.050 Uiso 1 1 calc GR . . . .
H25B H -0.483506 0.577620 0.413420 0.050 Uiso 1 1 calc GR . . . .
H25C H -0.579000 0.561622 0.423636 0.050 Uiso 1 1 calc GR . . . .
C26 C -0.4984(3) 0.4855(3) 0.5139(2) 0.0324(11) Uani 1 1 d . . . . .
H26A H -0.552603 0.496322 0.532215 0.049 Uiso 1 1 calc GR . . . .
H26B H -0.459794 0.521512 0.524517 0.049 Uiso 1 1 calc GR . . . .
H26C H -0.478688 0.443708 0.533511 0.049 Uiso 1 1 calc GR . . . .
C27 C -0.5746(3) 0.2307(2) 0.3746(2) 0.0222(9) Uani 1 1 d . . . . .
H27 H -0.513901 0.230973 0.366921 0.027 Uiso 1 1 calc R . . . .
C28 C -0.6170(3) 0.2058(2) 0.3092(2) 0.0301(11) Uani 1 1 d . . . . .
H28A H -0.676802 0.206650 0.314968 0.045 Uiso 1 1 calc GR . . . .
H28B H -0.599192 0.160134 0.299611 0.045 Uiso 1 1 calc GR . . . .
H28C H -0.601594 0.235053 0.272229 0.045 Uiso 1 1 calc GR . . . .
C29 C -0.5929(3) 0.1809(2) 0.4334(2) 0.0353(12) Uani 1 1 d . . . . .
H29A H -0.563489 0.195400 0.473346 0.053 Uiso 1 1 calc GR . . . .
H29B H -0.574631 0.136023 0.420910 0.053 Uiso 1 1 calc GR . . . .
H29C H -0.652110 0.180200 0.442361 0.053 Uiso 1 1 calc GR . . . .
C30 C -0.4508(3) 0.5048(2) 0.2311(2) 0.0285(10) Uani 1 1 d . . . . .
H30A H -0.421028 0.520505 0.271176 0.034 Uiso 1 1 calc R . . . .
H30B H -0.409049 0.494824 0.196706 0.034 Uiso 1 1 calc R . . . .
C31 C -0.5055(3) 0.5633(2) 0.2053(2) 0.0340(11) Uani 1 1 d . . . . .
H31A H -0.539360 0.547589 0.168173 0.051 Uiso 1 1 calc GR . . . .
H31B H -0.470275 0.599926 0.190172 0.051 Uiso 1 1 calc GR . . . .
H31C H -0.541056 0.579029 0.241344 0.051 Uiso 1 1 calc GR . . . .
C32 C -0.6268(3) 0.3879(3) 0.2297(2) 0.0304(11) Uani 1 1 d . . . . .
H32A H -0.624350 0.341811 0.212164 0.036 Uiso 1 1 calc R . . . .
H32B H -0.660765 0.387015 0.270587 0.036 Uiso 1 1 calc R . . . .
C33 C -0.6702(3) 0.4328(3) 0.1774(2) 0.0353(12) Uani 1 1 d . . . . .
H33A H -0.667157 0.479477 0.191668 0.053 Uiso 1 1 calc GR . . . .
H33B H -0.727859 0.419430 0.173365 0.053 Uiso 1 1 calc GR . . . .
H33C H -0.642828 0.427798 0.134283 0.053 Uiso 1 1 calc GR . . . .
Zn2 Zn 0.06285(3) 0.59425(3) 0.49248(2) 0.02143(11) Uani 1 1 d . . . . .
N3 N -0.0904(2) 0.65838(16) 0.43282(16) 0.0132(7) Uani 1 1 d . . . . .
N4 N 0.0171(2) 0.65170(18) 0.35388(16) 0.0140(7) Uani 1 1 d . . . . .
C34 C -0.0106(2) 0.6425(2) 0.41761(18) 0.0128(8) Uani 1 1 d . . . . .
C35 C -0.1540(3) 0.6968(2) 0.3919(2) 0.0190(9) Uani 1 1 d . . . . .
H35A H -0.195378 0.716237 0.422423 0.023 Uiso 1 1 calc R . . . .
H35B H -0.182789 0.665341 0.361958 0.023 Uiso 1 1 calc R . . . .
C36 C -0.1151(3) 0.7537(2) 0.3496(2) 0.0233(10) Uani 1 1 d . . . . .
H36A H -0.158278 0.786768 0.338603 0.028 Uiso 1 1 calc R . . . .
H36B H -0.072788 0.776668 0.376537 0.028 Uiso 1 1 calc R . . . .
C37 C -0.0752(3) 0.7286(2) 0.2839(2) 0.0236(10) Uani 1 1 d . . . . .
H37A H -0.117660 0.726526 0.248670 0.028 Uiso 1 1 calc R . . . .
H37B H -0.032605 0.760783 0.269556 0.028 Uiso 1 1 calc R . . . .
C38 C -0.0356(3) 0.6586(2) 0.2924(2) 0.0190(9) Uani 1 1 d . . . . .
H38A H -0.079891 0.624811 0.294152 0.023 Uiso 1 1 calc R . . . .
H38B H -0.001496 0.649001 0.252786 0.023 Uiso 1 1 calc R . . . .
C39 C -0.1168(3) 0.6457(2) 0.50254(19) 0.0166(9) Uani 1 1 d . . . . .
C40 C -0.0859(3) 0.6884(2) 0.5542(2) 0.0201(10) Uani 1 1 d . . . . .
C41 C -0.1146(3) 0.6759(3) 0.6204(2) 0.0280(11) Uani 1 1 d . . . . .
H41 H -0.094877 0.702464 0.656147 0.034 Uiso 1 1 calc R . . . .
C42 C -0.1717(3) 0.6249(3) 0.6332(2) 0.0279(11) Uani 1 1 d . . . . .
H42 H -0.191174 0.618126 0.677212 0.033 Uiso 1 1 calc R . . . .
C43 C -0.2002(3) 0.5840(3) 0.5820(2) 0.0258(10) Uani 1 1 d . . . . .
H43 H -0.238879 0.549896 0.591838 0.031 Uiso 1 1 calc R . . . .
C44 C -0.1727(2) 0.5922(3) 0.51566(19) 0.0203(8) Uani 1 1 d . . . . .
C45 C -0.0293(3) 0.7482(2) 0.5408(2) 0.0257(10) Uani 1 1 d . . . . .
H45 H 0.002661 0.738883 0.499350 0.031 Uiso 1 1 calc R . . . .
C46 C 0.0328(3) 0.7641(3) 0.5977(2) 0.0340(12) Uani 1 1 d . . . . .
H46A H 0.003268 0.783318 0.635607 0.051 Uiso 1 1 calc GR . . . .
H46B H 0.073768 0.796037 0.581587 0.051 Uiso 1 1 calc GR . . . .
H46C H 0.060302 0.722926 0.611603 0.051 Uiso 1 1 calc GR . . . .
C47 C -0.0837(3) 0.8121(2) 0.5285(3) 0.0340(12) Uani 1 1 d . . . . .
H47A H -0.124552 0.802624 0.493999 0.051 Uiso 1 1 calc GR . . . .
H47B H -0.048564 0.849098 0.514095 0.051 Uiso 1 1 calc GR . . . .
H47C H -0.111780 0.824442 0.569889 0.051 Uiso 1 1 calc GR . . . .
C48 C -0.2050(3) 0.5459(2) 0.4597(2) 0.0234(10) Uani 1 1 d . . . . .
H48 H -0.168867 0.551913 0.419881 0.028 Uiso 1 1 calc R . . . .
C49 C -0.2940(3) 0.5654(3) 0.4394(2) 0.0350(12) Uani 1 1 d . . . . .
H49A H -0.331565 0.555792 0.476313 0.053 Uiso 1 1 calc GR . . . .
H49B H -0.310560 0.539561 0.400235 0.053 Uiso 1 1 calc GR . . . .
H49C H -0.296072 0.613082 0.428915 0.053 Uiso 1 1 calc GR . . . .
C50 C -0.2031(3) 0.4703(2) 0.4795(3) 0.0378(13) Uani 1 1 d . . . . .
H50A H -0.147456 0.458165 0.493726 0.057 Uiso 1 1 calc GR . . . .
H50B H -0.218853 0.443082 0.441083 0.057 Uiso 1 1 calc GR . . . .
H50C H -0.241671 0.462457 0.516078 0.057 Uiso 1 1 calc GR . . . .
C51 C 0.1066(2) 0.6403(2) 0.34285(19) 0.0146(9) Uani 1 1 d . . . . .
C52 C 0.1338(3) 0.5749(2) 0.32588(19) 0.0192(9) Uani 1 1 d . . . . .
C53 C 0.2201(3) 0.5661(2) 0.3165(2) 0.0246(10) Uani 1 1 d . . . . .
H53 H 0.240520 0.522970 0.306096 0.030 Uiso 1 1 calc R . . . .
C54 C 0.2758(3) 0.6198(2) 0.3223(2) 0.0278(11) Uani 1 1 d . . . . .
H54 H 0.332962 0.612705 0.316120 0.033 Uiso 1 1 calc R . . . .
C55 C 0.2458(3) 0.6842(3) 0.3373(2) 0.0248(10) Uani 1 1 d . . . . .
H55 H 0.283206 0.720345 0.340341 0.030 Uiso 1 1 calc R . . . .
C56 C 0.1607(3) 0.6958(2) 0.3478(2) 0.0198(9) Uani 1 1 d . . . . .
C57 C 0.0751(3) 0.5158(2) 0.3144(2) 0.0234(10) Uani 1 1 d . . . . .
H57 H 0.019725 0.528678 0.331814 0.028 Uiso 1 1 calc R . . . .
C58 C 0.1029(3) 0.4511(2) 0.3518(3) 0.0390(13) Uani 1 1 d . . . . .
H58A H 0.155867 0.436137 0.334041 0.058 Uiso 1 1 calc GR . . . .
H58B H 0.061744 0.415987 0.345243 0.058 Uiso 1 1 calc GR . . . .
H58C H 0.108442 0.460583 0.399380 0.058 Uiso 1 1 calc GR . . . .
C59 C 0.0662(3) 0.5011(2) 0.2381(2) 0.0300(10) Uani 1 1 d . . . . .
H59A H 0.046489 0.541184 0.215248 0.045 Uiso 1 1 calc GR . . . .
H59B H 0.026876 0.464671 0.231404 0.045 Uiso 1 1 calc GR . . . .
H59C H 0.119752 0.488156 0.219846 0.045 Uiso 1 1 calc GR . . . .
C60 C 0.1306(3) 0.7678(2) 0.3605(2) 0.0262(10) Uani 1 1 d . . . . .
H60 H 0.070501 0.765590 0.370687 0.031 Uiso 1 1 calc R . . . .
C61 C 0.1413(3) 0.8118(2) 0.2970(2) 0.0344(12) Uani 1 1 d . . . . .
H61A H 0.199440 0.812833 0.284244 0.052 Uiso 1 1 calc GR . . . .
H61B H 0.122489 0.857285 0.306366 0.052 Uiso 1 1 calc GR . . . .
H61C H 0.108827 0.792997 0.260495 0.052 Uiso 1 1 calc GR . . . .
C62 C 0.1745(3) 0.8018(3) 0.4217(2) 0.0374(13) Uani 1 1 d . . . . .
H62A H 0.165614 0.774697 0.461662 0.056 Uiso 1 1 calc GR . . . .
H62B H 0.151617 0.846431 0.428645 0.056 Uiso 1 1 calc GR . . . .
H62C H 0.233550 0.805254 0.412847 0.056 Uiso 1 1 calc GR . . . .
C63 C 0.0189(3) 0.5027(2) 0.5219(3) 0.0376(12) Uani 1 1 d . . . . .
H63A H -0.034711 0.509096 0.544365 0.045 Uiso 1 1 calc R . . . .
H63B H 0.009241 0.474988 0.481900 0.045 Uiso 1 1 calc R . . . .
C64 C 0.0762(4) 0.4652(3) 0.5688(3) 0.0478(14) Uani 1 1 d . . . . .
H64A H 0.124005 0.449102 0.543864 0.072 Uiso 1 1 calc GR . . . .
H64B H 0.046966 0.427185 0.588232 0.072 Uiso 1 1 calc GR . . . .
H64C H 0.094463 0.495185 0.604307 0.072 Uiso 1 1 calc GR . . . .
C65 C 0.1665(3) 0.6327(2) 0.5369(2) 0.0289(11) Uani 1 1 d . . . . .
H65A H 0.174068 0.679698 0.522944 0.035 Uiso 1 1 calc R . . . .
H65B H 0.159911 0.631892 0.585859 0.035 Uiso 1 1 calc R . . . .
C66 C 0.2433(3) 0.5913(3) 0.5169(2) 0.0311(10) Uani 1 1 d . . . . .
H66A H 0.253032 0.595911 0.469013 0.047 Uiso 1 1 calc GR . . . .
H66B H 0.234057 0.544254 0.527728 0.047 Uiso 1 1 calc GR . . . .
H66C H 0.291359 0.607648 0.541400 0.047 Uiso 1 1 calc GR . . . .
Zn3 Zn -0.52244(3) 0.92681(2) 0.23423(2) 0.02063(11) Uani 1 1 d . . . . .
N5 N -0.3707(2) 0.84286(18) 0.19203(16) 0.0182(8) Uani 1 1 d . . . . .
N6 N -0.4719(2) 0.85390(19) 0.10832(16) 0.0215(8) Uani 1 1 d . . . . .
C67 C -0.4465(3) 0.8643(2) 0.1722(2) 0.0158(8) Uani 1 1 d . . . . .
C68 C -0.4199(4) 0.8309(3) 0.0492(2) 0.0453(14) Uani 1 1 d . U . . .
H68A H -0.453703 0.835893 0.008549 0.054 Uiso 0.744(7) 1 calc R . P A 1
H68B H -0.372963 0.862012 0.044980 0.054 Uiso 0.744(7) 1 calc R . P A 1
H68C H -0.428219 0.782133 0.045423 0.054 Uiso 0.256(7) 1 calc R . P A 2
H68D H -0.444994 0.851029 0.009071 0.054 Uiso 0.256(7) 1 calc R . P A 2
C69 C -0.3869(4) 0.7628(4) 0.0498(3) 0.044(2) Uani 0.744(7) 1 d . U P A 1
H69A H -0.342937 0.759478 0.015881 0.052 Uiso 0.744(7) 1 calc R . P A 1
H69B H -0.431136 0.731458 0.036913 0.052 Uiso 0.744(7) 1 calc R . P A 1
C69A C -0.3458(11) 0.8404(10) 0.0447(8) 0.028(4) Uani 0.256(7) 1 d . U P A 2
H69C H -0.336033 0.888696 0.051400 0.034 Uiso 0.256(7) 1 calc R . P A 2
H69D H -0.329493 0.829908 -0.001556 0.034 Uiso 0.256(7) 1 calc R . P A 2
C70 C -0.3514(4) 0.7407(3) 0.1182(4) 0.0387(18) Uani 0.744(7) 1 d . U P A 1
H70A H -0.396233 0.720774 0.144836 0.046 Uiso 0.744(7) 1 calc R . P A 1
H70B H -0.309693 0.705598 0.110522 0.046 Uiso 0.744(7) 1 calc R . P A 1
C70A C -0.2863(11) 0.8020(10) 0.0920(9) 0.029(4) Uani 0.256(7) 1 d . U P A 2
H70C H -0.276234 0.757212 0.072967 0.035 Uiso 0.256(7) 1 calc R . P A 2
H70D H -0.233040 0.825892 0.092825 0.035 Uiso 0.256(7) 1 calc R . P A 2
C71 C -0.3136(3) 0.7945(3) 0.1570(3) 0.0398(13) Uani 1 1 d . U . . .
H71A H -0.277745 0.820467 0.126841 0.048 Uiso 0.744(7) 1 calc R . P A 1
H71B H -0.277714 0.773813 0.191069 0.048 Uiso 0.744(7) 1 calc R . P A 1
H71C H -0.263704 0.791249 0.185041 0.048 Uiso 0.256(7) 1 calc R . P A 2
H71D H -0.340645 0.750271 0.159113 0.048 Uiso 0.256(7) 1 calc R . P A 2
C72 C -0.3462(2) 0.8595(2) 0.2615(2) 0.0201(9) Uani 1 1 d . . . . .
C73 C -0.3793(3) 0.8215(2) 0.3159(2) 0.0245(10) Uani 1 1 d . . . . .
C74 C -0.3525(3) 0.8384(3) 0.3804(2) 0.0344(12) Uani 1 1 d . . . . .
H74 H -0.374312 0.814786 0.417299 0.041 Uiso 1 1 calc R . . . .
C75 C -0.2948(3) 0.8890(3) 0.3918(2) 0.0357(13) Uani 1 1 d . . . . .
H75 H -0.278030 0.899193 0.435847 0.043 Uiso 1 1 calc R . . . .
C76 C -0.2617(3) 0.9246(3) 0.3379(2) 0.0312(11) Uani 1 1 d . . . . .
H76 H -0.222165 0.958434 0.346078 0.037 Uiso 1 1 calc R . . . .
C77 C -0.2861(2) 0.9110(2) 0.2716(2) 0.0230(10) Uani 1 1 d . . . . .
C78 C -0.4370(3) 0.7614(3) 0.3056(3) 0.0372(13) Uani 1 1 d . . . . .
H78 H -0.463704 0.766000 0.261019 0.045 Uiso 1 1 calc R . . . .
C79 C -0.3852(4) 0.6962(3) 0.3055(3) 0.064(2) Uani 1 1 d . U . . .
H79A H -0.344982 0.697890 0.269317 0.095 Uiso 1 1 calc GR . . . .
H79B H -0.421593 0.657771 0.299119 0.095 Uiso 1 1 calc GR . . . .
H79C H -0.356450 0.691801 0.348161 0.095 Uiso 1 1 calc GR . . . .
C80 C -0.5058(4) 0.7578(4) 0.3592(3) 0.064(2) Uani 1 1 d . U . . .
H80A H -0.480821 0.752897 0.403355 0.096 Uiso 1 1 calc GR . . . .
H80B H -0.541343 0.719413 0.350227 0.096 Uiso 1 1 calc GR . . . .
H80C H -0.538465 0.798816 0.357937 0.096 Uiso 1 1 calc GR . . . .
C81 C -0.2454(3) 0.9490(3) 0.2134(2) 0.0310(12) Uani 1 1 d . . . . .
H81 H -0.279423 0.942028 0.172525 0.037 Uiso 1 1 calc R . . . .
C82 C -0.1567(3) 0.9211(3) 0.1998(3) 0.0444(13) Uani 1 1 d . . . . .
H82A H -0.122146 0.928428 0.239058 0.067 Uiso 1 1 calc GR . . . .
H82B H -0.132758 0.944175 0.161475 0.067 Uiso 1 1 calc GR . . . .
H82C H -0.159940 0.873176 0.190425 0.067 Uiso 1 1 calc GR . . . .
C83 C -0.2399(3) 1.0258(3) 0.2272(3) 0.0403(13) Uani 1 1 d . . . . .
H83A H -0.292865 1.041825 0.244042 0.060 Uiso 1 1 calc GR . . . .
H83B H -0.226338 1.049213 0.185888 0.060 Uiso 1 1 calc GR . . . .
H83C H -0.197094 1.034328 0.260446 0.060 Uiso 1 1 calc GR . . . .
C84 C -0.5587(3) 0.8719(2) 0.0934(2) 0.0209(10) Uani 1 1 d . . . . .
C85 C -0.6208(3) 0.8220(2) 0.10491(19) 0.0226(10) Uani 1 1 d . . . . .
C86 C -0.7041(3) 0.8417(2) 0.0964(2) 0.0265(11) Uani 1 1 d . . . . .
H86 H -0.746605 0.809968 0.103065 0.032 Uiso 1 1 calc R . . . .
C87 C -0.7247(3) 0.9069(3) 0.0783(2) 0.0304(12) Uani 1 1 d . . . . .
H87 H -0.780698 0.919629 0.074866 0.036 Uiso 1 1 calc R . . . .
C88 C -0.6624(3) 0.9539(2) 0.0651(2) 0.0270(11) Uani 1 1 d . . . . .
H88 H -0.677375 0.997606 0.051633 0.032 Uiso 1 1 calc R . . . .
C89 C -0.5790(3) 0.9378(2) 0.07121(19) 0.0221(9) Uani 1 1 d . . . . .
C90 C -0.6008(3) 0.7494(2) 0.1232(2) 0.0257(10) Uani 1 1 d . . . . .
H90 H -0.540099 0.746333 0.130451 0.031 Uiso 1 1 calc R . . . .
C91 C -0.6235(3) 0.7006(2) 0.0651(2) 0.0353(12) Uani 1 1 d . . . . .
H91A H -0.682744 0.702663 0.056738 0.053 Uiso 1 1 calc GR . . . .
H91B H -0.608170 0.654994 0.077509 0.053 Uiso 1 1 calc GR . . . .
H91C H -0.593722 0.713620 0.024765 0.053 Uiso 1 1 calc GR . . . .
C92 C -0.6441(3) 0.7267(2) 0.1889(2) 0.0331(12) Uani 1 1 d . . . . .
H92A H -0.625693 0.754916 0.225852 0.050 Uiso 1 1 calc GR . . . .
H92B H -0.629849 0.680105 0.198313 0.050 Uiso 1 1 calc GR . . . .
H92C H -0.703733 0.730731 0.183847 0.050 Uiso 1 1 calc GR . . . .
C93 C -0.5117(3) 0.9877(3) 0.0480(2) 0.0281(11) Uani 1 1 d . . . . .
H93 H -0.458154 0.973941 0.068168 0.034 Uiso 1 1 calc R . . . .
C94 C -0.5034(4) 0.9840(3) -0.0300(2) 0.0450(15) Uani 1 1 d . . . . .
H94A H -0.488316 0.938608 -0.043187 0.067 Uiso 1 1 calc GR . . . .
H94B H -0.460779 1.015209 -0.044820 0.067 Uiso 1 1 calc GR . . . .
H94C H -0.555960 0.996051 -0.050605 0.067 Uiso 1 1 calc GR . . . .
C95 C -0.5290(3) 1.0617(2) 0.0679(2) 0.0355(11) Uani 1 1 d . . . . .
H95A H -0.578378 1.077480 0.044882 0.053 Uiso 1 1 calc GR . . . .
H95B H -0.482007 1.089493 0.055159 0.053 Uiso 1 1 calc GR . . . .
H95C H -0.537344 1.064566 0.116087 0.053 Uiso 1 1 calc GR . . . .
C96 C -0.6324(3) 0.8980(3) 0.2736(2) 0.0274(11) Uani 1 1 d . . . . .
H96A H -0.673134 0.894385 0.237207 0.033 Uiso 1 1 calc R . . . .
H96B H -0.625957 0.853127 0.293517 0.033 Uiso 1 1 calc R . . . .
C97 C -0.6668(3) 0.9462(3) 0.3277(2) 0.0308(11) Uani 1 1 d . . . . .
H97A H -0.633075 0.942941 0.367945 0.046 Uiso 1 1 calc GR . . . .
H97B H -0.723594 0.933941 0.338175 0.046 Uiso 1 1 calc GR . . . .
H97C H -0.665282 0.992082 0.310880 0.046 Uiso 1 1 calc GR . . . .
C98 C -0.4785(3) 1.0230(2) 0.2418(2) 0.0254(9) Uani 1 1 d . . . . .
H98A H -0.430082 1.027905 0.212347 0.030 Uiso 1 1 calc R . . . .
H98B H -0.521302 1.054299 0.225958 0.030 Uiso 1 1 calc R . . . .
C99 C -0.4535(3) 1.0424(2) 0.3143(2) 0.0366(12) Uani 1 1 d . . . . .
H99A H -0.500013 1.034728 0.344279 0.055 Uiso 1 1 calc GR . . . .
H99B H -0.437920 1.089559 0.315666 0.055 Uiso 1 1 calc GR . . . .
H99C H -0.406788 1.014946 0.328457 0.055 Uiso 1 1 calc GR . . . .
Zn4 Zn -0.07742(3) 0.59456(3) 0.98137(2) 0.02261(11) Uani 1 1 d . . . . .
N7 N 0.0857(2) 0.65712(17) 0.93452(16) 0.0143(7) Uani 1 1 d . . . . .
N8 N -0.0141(2) 0.64708(18) 0.84865(16) 0.0134(7) Uani 1 1 d . . . . .
C100 C 0.0080(2) 0.6412(2) 0.91407(19) 0.0143(8) Uani 1 1 d . . . . .
C101 C 0.1520(3) 0.6956(2) 0.8953(2) 0.0197(9) Uani 1 1 d . . . . .
H10A H 0.191302 0.715531 0.927227 0.024 Uiso 1 1 calc R . . . .
H10B H 0.182844 0.663651 0.867222 0.024 Uiso 1 1 calc R . . . .
C102 C 0.1180(3) 0.7507(2) 0.8510(2) 0.0234(10) Uani 1 1 d . . . . .
H10C H 0.162308 0.783147 0.841661 0.028 Uiso 1 1 calc R . . . .
H10D H 0.074044 0.774484 0.875494 0.028 Uiso 1 1 calc R . . . .
C103 C 0.0823(3) 0.7249(2) 0.7835(2) 0.0255(10) Uani 1 1 d . . . . .
H10E H 0.039851 0.756364 0.767480 0.031 Uiso 1 1 calc R . . . .
H10F H 0.126809 0.723382 0.749942 0.031 Uiso 1 1 calc R . . . .
C104 C 0.0439(3) 0.6544(2) 0.7907(2) 0.0186(9) Uani 1 1 d . . . . .
H10G H 0.013909 0.643538 0.749183 0.022 Uiso 1 1 calc R . . . .
H10H H 0.088823 0.621392 0.795606 0.022 Uiso 1 1 calc R . . . .
C105 C 0.1061(3) 0.6467(2) 1.0059(2) 0.0165(9) Uani 1 1 d . . . . .
C106 C 0.0747(3) 0.6934(2) 1.0539(2) 0.0209(9) Uani 1 1 d . . . . .
C107 C 0.1005(3) 0.6845(3) 1.1211(2) 0.0256(11) Uani 1 1 d . . . . .
H107 H 0.079682 0.713657 1.154343 0.031 Uiso 1 1 calc R . . . .
C108 C 0.1558(3) 0.6341(3) 1.1396(2) 0.0249(11) Uani 1 1 d . . . . .
H108 H 0.173923 0.630691 1.184386 0.030 Uiso 1 1 calc R . . . .
C109 C 0.1841(3) 0.5886(2) 1.0917(2) 0.0242(10) Uani 1 1 d . . . . .
H109 H 0.219514 0.553375 1.104970 0.029 Uiso 1 1 calc R . . . .
C110 C 0.1607(2) 0.5943(2) 1.02355(19) 0.0182(8) Uani 1 1 d . . . . .
C111 C 0.0202(3) 0.7533(2) 1.0351(2) 0.0269(10) Uani 1 1 d . . . . .
H111 H -0.008234 0.741909 0.992483 0.032 Uiso 1 1 calc R . . . .
C112 C 0.0733(4) 0.8163(2) 1.0220(3) 0.0391(13) Uani 1 1 d . . . . .
H11A H 0.096909 0.832000 1.063992 0.059 Uiso 1 1 calc GR . . . .
H11B H 0.038905 0.851380 1.002671 0.059 Uiso 1 1 calc GR . . . .
H11C H 0.117686 0.805100 0.990944 0.059 Uiso 1 1 calc GR . . . .
C113 C -0.0480(4) 0.7696(3) 1.0877(3) 0.0460(15) Uani 1 1 d . . . . .
H11D H -0.079691 0.729204 1.097310 0.069 Uiso 1 1 calc GR . . . .
H11E H -0.084689 0.804052 1.069964 0.069 Uiso 1 1 calc GR . . . .
H11F H -0.022233 0.785810 1.128712 0.069 Uiso 1 1 calc GR . . . .
C114 C 0.1958(3) 0.5442(2) 0.9725(2) 0.0233(10) Uani 1 1 d . . . . .
H114 H 0.163981 0.549379 0.930166 0.028 Uiso 1 1 calc R . . . .
C115 C 0.1881(3) 0.4697(2) 0.9954(3) 0.0314(11) Uani 1 1 d . . . . .
H11G H 0.222078 0.462557 1.035027 0.047 Uiso 1 1 calc GR . . . .
H11H H 0.206818 0.440249 0.959582 0.047 Uiso 1 1 calc GR . . . .
H11I H 0.130605 0.459772 1.005952 0.047 Uiso 1 1 calc GR . . . .
C116 C 0.2879(3) 0.5604(3) 0.9571(2) 0.0295(11) Uani 1 1 d . . . . .
H11J H 0.292670 0.606806 0.942212 0.044 Uiso 1 1 calc GR . . . .
H11K H 0.307892 0.530583 0.922080 0.044 Uiso 1 1 calc GR . . . .
H11L H 0.320784 0.554058 0.997462 0.044 Uiso 1 1 calc GR . . . .
C117 C -0.1017(3) 0.6319(2) 0.8331(2) 0.0174(9) Uani 1 1 d . . . . .
C118 C -0.1239(3) 0.5660(2) 0.8149(2) 0.0192(9) Uani 1 1 d . . . . .
C119 C -0.2095(3) 0.5517(2) 0.8053(2) 0.0237(10) Uani 1 1 d . . . . .
H119 H -0.226364 0.507813 0.793990 0.028 Uiso 1 1 calc R . . . .
C120 C -0.2682(2) 0.6021(3) 0.81266(19) 0.0243(10) Uani 1 1 d . . . . .
H120 H -0.324745 0.591726 0.807282 0.029 Uiso 1 1 calc R . . . .
C121 C -0.2447(3) 0.6685(3) 0.8280(2) 0.0252(11) Uani 1 1 d . . . . .
H121 H -0.285478 0.702104 0.831872 0.030 Uiso 1 1 calc R . . . .
C122 C -0.1602(3) 0.6851(2) 0.8377(2) 0.0204(10) Uani 1 1 d . . . . .
C123 C -0.0594(3) 0.5111(2) 0.7989(2) 0.0210(9) Uani 1 1 d . . . . .
H123 H -0.005103 0.526511 0.816368 0.025 Uiso 1 1 calc R . . . .
C124 C -0.0793(3) 0.4423(2) 0.8318(2) 0.0278(10) Uani 1 1 d . . . . .
H12A H -0.082536 0.447754 0.880161 0.042 Uiso 1 1 calc GR . . . .
H12B H -0.035821 0.410357 0.820865 0.042 Uiso 1 1 calc GR . . . .
H12C H -0.132004 0.425808 0.814919 0.042 Uiso 1 1 calc GR . . . .
C125 C -0.0510(3) 0.5020(2) 0.7219(2) 0.0288(10) Uani 1 1 d . . . . .
H12D H -0.104416 0.489714 0.703055 0.043 Uiso 1 1 calc GR . . . .
H12E H -0.011008 0.466672 0.712521 0.043 Uiso 1 1 calc GR . . . .
H12F H -0.032210 0.543872 0.701868 0.043 Uiso 1 1 calc GR . . . .
C126 C -0.1360(3) 0.7591(2) 0.8512(2) 0.0258(10) Uani 1 1 d . . . . .
H126 H -0.076642 0.759837 0.864246 0.031 Uiso 1 1 calc R . . . .
C127 C -0.1451(3) 0.8008(2) 0.7868(3) 0.0344(11) Uani 1 1 d . . . . .
H12G H -0.114381 0.779406 0.750688 0.052 Uiso 1 1 calc GR . . . .
H12H H -0.123476 0.845787 0.794276 0.052 Uiso 1 1 calc GR . . . .
H12I H -0.203314 0.803604 0.774552 0.052 Uiso 1 1 calc GR . . . .
C128 C -0.1859(4) 0.7919(3) 0.9086(3) 0.0415(14) Uani 1 1 d . . . . .
H12J H -0.243735 0.795443 0.895507 0.062 Uiso 1 1 calc GR . . . .
H12K H -0.163973 0.836443 0.917754 0.062 Uiso 1 1 calc GR . . . .
H12L H -0.181463 0.764301 0.948726 0.062 Uiso 1 1 calc GR . . . .
C129 C -0.0490(3) 0.4974(2) 1.0051(2) 0.0200(9) Uani 1 1 d . . . . .
H12M H -0.097211 0.468729 0.995888 0.024 Uiso 1 1 calc R . . . .
H12N H -0.003257 0.482066 0.976457 0.024 Uiso 1 1 calc R . . . .
C130 C -0.0237(3) 0.4893(2) 1.0799(2) 0.0312(10) Uani 1 1 d . . . . .
H13D H 0.026799 0.514636 1.088364 0.047 Uiso 1 1 calc GR . . . .
H13E H -0.014157 0.442091 1.089688 0.047 Uiso 1 1 calc GR . . . .
H13F H -0.067775 0.506286 1.108468 0.047 Uiso 1 1 calc GR . . . .
C131 C -0.1856(4) 0.6330(3) 1.0164(4) 0.064(2) Uani 1 1 d . U . . .
H13G H -0.173830 0.676121 1.038521 0.076 Uiso 1 1 calc R . . . .
H13H H -0.221956 0.642338 0.978031 0.076 Uiso 1 1 calc R . . . .
C132 C -0.2302(4) 0.5902(4) 1.0635(4) 0.096(3) Uani 1 1 d . U . . .
H13I H -0.225913 0.543633 1.049236 0.144 Uiso 1 1 calc GR . . . .
H13J H -0.288172 0.603443 1.064636 0.144 Uiso 1 1 calc GR . . . .
H13K H -0.206332 0.595109 1.107985 0.144 Uiso 1 1 calc GR . . . .

loop_
_atom_site_aniso_label
_atom_site_aniso_U_11
_atom_site_aniso_U_22
_atom_site_aniso_U_33
_atom_site_aniso_U_23
_atom_site_aniso_U_13
_atom_site_aniso_U_12
Zn1 0.0182(2) 0.0205(3) 0.0198(2) 0.0026(2) -0.00268(19) 0.0016(2)
N1 0.0130(18) 0.0160(18) 0.0180(16) 0.0001(14) -0.0012(14) 0.0009(14)
C1 0.017(2) 0.0077(19) 0.0165(18) -0.0003(14) -0.0040(16) -0.0020(16)
N2 0.0141(18) 0.0179(18) 0.0137(16) -0.0006(13) -0.0026(13) -0.0015(14)
C2 0.012(2) 0.028(2) 0.025(2) 0.0032(18) -0.0001(17) 0.0058(18)
C3 0.022(2) 0.024(3) 0.031(2) 0.0055(19) 0.0007(19) 0.0061(19)
C4 0.017(2) 0.038(3) 0.026(2) 0.011(2) -0.0085(18) -0.001(2)
C5 0.017(2) 0.036(3) 0.0149(19) -0.0005(18) -0.0024(16) -0.0001(19)
C6 0.0120(19) 0.019(2) 0.0137(18) -0.0008(16) 0.0043(16) 0.0046(15)
C7 0.018(2) 0.017(2) 0.023(2) 0.0015(17) 0.0040(17) 0.0050(16)
C8 0.020(2) 0.024(2) 0.028(2) 0.004(2) 0.0070(16) -0.001(2)
C9 0.040(3) 0.032(3) 0.020(2) 0.008(2) 0.012(2) 0.008(2)
C10 0.029(3) 0.031(3) 0.016(2) -0.0033(19) -0.0020(18) 0.005(2)
C11 0.016(2) 0.020(2) 0.022(2) -0.0041(17) -0.0007(17) 0.0037(18)
C12 0.027(2) 0.030(3) 0.023(2) -0.0037(19) 0.0026(18) -0.0120(19)
C13 0.040(3) 0.035(3) 0.042(3) -0.010(2) 0.006(2) -0.016(2)
C14 0.025(2) 0.053(4) 0.046(3) 0.000(3) -0.007(2) -0.012(3)
C15 0.026(2) 0.024(2) 0.024(2) -0.0087(18) 0.0041(19) -0.004(2)
C16 0.033(3) 0.056(4) 0.036(3) -0.012(2) -0.007(2) -0.008(3)
C17 0.039(3) 0.026(3) 0.047(3) -0.014(2) 0.006(2) -0.006(2)
C18 0.016(2) 0.021(2) 0.0108(18) 0.0034(16) -0.0002(15) 0.0005(17)
C19 0.019(2) 0.023(2) 0.0141(17) -0.0015(17) 0.0006(14) -0.001(2)
C20 0.027(2) 0.027(3) 0.021(2) -0.0062(18) 0.0027(16) 0.009(2)
C21 0.011(2) 0.044(3) 0.024(2) -0.002(2) 0.0027(17) 0.003(2)
C22 0.018(2) 0.035(3) 0.021(2) -0.0014(19) 0.0022(18) -0.011(2)
C23 0.019(2) 0.028(3) 0.0122(19) 0.0031(17) -0.0023(16) -0.0018(18)
C24 0.018(2) 0.024(2) 0.024(2) -0.0008(17) 0.0002(18) -0.0014(18)
C25 0.034(3) 0.026(3) 0.041(3) -0.001(2) 0.006(2) 0.001(2)
C26 0.033(3) 0.035(3) 0.030(2) -0.006(2) 0.004(2) -0.011(2)
C27 0.021(2) 0.023(2) 0.023(2) 0.0004(17) -0.0040(17) -0.0054(19)
C28 0.035(3) 0.029(3) 0.026(2) -0.0023(19) -0.004(2) -0.007(2)
C29 0.043(3) 0.028(3) 0.036(3) 0.006(2) -0.004(2) -0.008(2)
C30 0.028(2) 0.026(2) 0.031(2) 0.0047(19) 0.002(2) 0.0010(19)
C31 0.045(3) 0.022(2) 0.035(2) 0.0074(19) 0.005(2) 0.004(2)
C32 0.027(3) 0.033(3) 0.031(3) 0.001(2) -0.003(2) -0.002(2)
C33 0.021(2) 0.044(3) 0.040(3) 0.013(2) -0.014(2) -0.007(2)
Zn2 0.0248(3) 0.0173(3) 0.0222(2) 0.0003(2) -0.00932(19) 0.0018(3)
N3 0.0160(18) 0.0117(19) 0.0120(16) 0.0023(13) 0.0003(14) 0.0002(13)
N4 0.0137(17) 0.0151(18) 0.0132(16) 0.0005(13) -0.0021(14) -0.0003(15)
C34 0.015(2) 0.0065(19) 0.0168(18) -0.0013(14) -0.0005(16) -0.0008(16)
C35 0.014(2) 0.025(2) 0.018(2) 0.0028(18) -0.0003(16) 0.0036(18)
C36 0.024(2) 0.019(2) 0.027(2) 0.0072(19) -0.0037(19) 0.0097(19)
C37 0.017(2) 0.030(3) 0.023(2) 0.0123(18) -0.0032(18) 0.0026(19)
C38 0.016(2) 0.027(3) 0.014(2) 0.0012(16) -0.0003(16) 0.0007(17)
C39 0.016(2) 0.021(2) 0.0126(19) 0.0004(17) 0.0000(16) 0.0084(17)
C40 0.020(2) 0.020(2) 0.019(2) 0.0019(17) 0.0010(17) 0.0095(18)
C41 0.038(3) 0.029(3) 0.017(2) -0.0059(19) -0.002(2) 0.017(2)
C42 0.031(3) 0.035(3) 0.017(2) 0.0108(19) 0.0090(19) 0.014(2)
C43 0.020(2) 0.027(3) 0.031(2) 0.012(2) 0.0054(18) 0.007(2)
C44 0.0156(18) 0.023(2) 0.0218(19) 0.007(2) 0.0038(16) 0.008(2)
C45 0.027(2) 0.023(2) 0.026(2) -0.0097(18) -0.0003(19) 0.001(2)
C46 0.028(3) 0.037(3) 0.037(3) -0.015(2) -0.007(2) 0.004(2)
C47 0.040(3) 0.018(2) 0.045(3) -0.006(2) -0.007(2) 0.001(2)
C48 0.023(2) 0.023(2) 0.023(2) 0.0000(18) 0.0012(18) -0.0080(19)
C49 0.023(2) 0.046(3) 0.036(3) 0.004(2) -0.002(2) -0.011(2)
C50 0.042(3) 0.024(3) 0.047(3) 0.003(2) 0.006(2) -0.011(2)
C51 0.011(2) 0.022(2) 0.0103(19) 0.0043(16) 0.0023(15) -0.0013(17)
C52 0.022(2) 0.021(2) 0.0141(19) 0.0074(16) 0.0023(16) 0.0046(17)
C53 0.026(2) 0.027(2) 0.021(2) 0.0043(17) 0.0055(18) 0.010(2)
C54 0.014(2) 0.047(3) 0.023(2) 0.006(2) 0.0022(17) 0.005(2)
C55 0.023(2) 0.031(3) 0.020(2) 0.0065(19) -0.0029(18) -0.006(2)
C56 0.015(2) 0.027(2) 0.018(2) 0.0018(18) 0.0008(17) -0.0014(18)
C57 0.024(2) 0.022(2) 0.024(2) 0.0031(17) 0.0050(18) 0.0036(19)
C58 0.052(3) 0.020(3) 0.045(3) 0.010(2) 0.002(2) 0.007(2)
C59 0.037(3) 0.022(2) 0.032(2) -0.0034(19) 0.000(2) -0.007(2)
C60 0.025(2) 0.021(3) 0.033(3) 0.0009(19) 0.001(2) -0.0063(19)
C61 0.040(3) 0.026(3) 0.037(3) 0.005(2) -0.002(2) -0.004(2)
C62 0.050(3) 0.026(3) 0.037(3) -0.001(2) -0.010(2) -0.002(2)
C63 0.043(3) 0.023(2) 0.047(3) 0.000(2) -0.015(3) 0.000(2)
C64 0.061(4) 0.039(3) 0.044(3) 0.010(2) -0.007(3) -0.002(3)
C65 0.024(2) 0.022(3) 0.041(3) -0.002(2) -0.013(2) 0.0020(19)
C66 0.024(2) 0.033(3) 0.035(2) 0.001(2) -0.0030(19) 0.002(2)
Zn3 0.0207(2) 0.0223(3) 0.0189(2) -0.0036(2) 0.00505(18) -0.0014(2)
N5 0.021(2) 0.0156(19) 0.0177(17) -0.0041(14) 0.0041(15) -0.0024(15)
N6 0.022(2) 0.028(2) 0.0142(16) -0.0049(14) 0.0024(15) -0.0047(17)
C67 0.013(2) 0.012(2) 0.022(2) 0.0019(16) 0.0034(16) -0.0064(16)
C68 0.044(3) 0.070(4) 0.022(2) -0.011(2) 0.007(2) 0.018(3)
C69 0.035(4) 0.055(5) 0.041(4) -0.030(3) 0.008(3) -0.003(3)
C69A 0.028(6) 0.036(11) 0.020(8) -0.002(7) 0.009(6) 0.008(7)
C70 0.035(4) 0.025(4) 0.057(4) -0.015(3) 0.011(3) 0.005(3)
C70A 0.025(9) 0.034(11) 0.028(7) -0.016(7) 0.002(6) 0.016(8)
C71 0.034(3) 0.045(3) 0.040(3) -0.007(2) -0.001(2) 0.023(2)
C72 0.016(2) 0.022(2) 0.022(2) 0.0033(18) -0.0024(18) 0.0055(17)
C73 0.020(2) 0.027(3) 0.027(2) 0.0055(19) 0.0005(19) 0.002(2)
C74 0.027(3) 0.046(3) 0.030(3) 0.018(2) 0.003(2) 0.000(2)
C75 0.042(3) 0.044(3) 0.021(2) 0.001(2) -0.004(2) 0.008(3)
C76 0.032(2) 0.032(3) 0.030(2) -0.004(2) -0.0062(19) 0.000(2)
C77 0.016(2) 0.029(3) 0.025(2) 0.009(2) 0.0014(16) 0.0028(18)
C78 0.028(3) 0.040(3) 0.044(3) 0.018(2) -0.008(2) -0.010(2)
C79 0.076(5) 0.032(4) 0.083(5) 0.020(3) -0.033(4) -0.014(3)
C80 0.041(4) 0.090(5) 0.060(4) 0.043(4) -0.009(3) -0.027(4)
C81 0.020(2) 0.044(3) 0.028(2) 0.005(2) -0.0025(19) -0.011(2)
C82 0.029(3) 0.060(4) 0.044(3) -0.001(3) 0.002(2) -0.015(3)
C83 0.044(3) 0.040(3) 0.036(3) 0.007(2) -0.004(2) -0.016(2)
C84 0.019(2) 0.028(3) 0.015(2) -0.0047(17) 0.0010(17) -0.0052(19)
C85 0.026(2) 0.032(3) 0.0098(18) -0.0020(17) -0.0035(17) -0.006(2)
C86 0.021(2) 0.037(3) 0.021(2) -0.003(2) -0.0014(18) -0.009(2)
C87 0.021(2) 0.049(3) 0.021(2) 0.001(2) -0.0029(17) 0.002(2)
C88 0.032(3) 0.026(3) 0.024(2) 0.0024(18) -0.0010(19) 0.000(2)
C89 0.025(2) 0.028(2) 0.0134(18) -0.0013(16) -0.0021(16) -0.0059(19)
C90 0.018(2) 0.033(3) 0.026(2) -0.0020(19) -0.0018(18) -0.005(2)
C91 0.045(3) 0.031(3) 0.031(2) -0.006(2) 0.005(2) -0.006(2)
C92 0.044(3) 0.028(3) 0.028(2) 0.004(2) -0.001(2) -0.004(2)
C93 0.028(3) 0.029(3) 0.028(2) 0.0008(19) 0.001(2) -0.006(2)
C94 0.048(4) 0.055(4) 0.032(3) -0.002(2) 0.012(3) -0.023(3)
C95 0.045(3) 0.029(3) 0.033(2) 0.002(2) 0.003(2) -0.007(2)
C96 0.026(2) 0.034(3) 0.023(2) -0.0084(19) 0.0051(19) -0.005(2)
C97 0.025(3) 0.040(3) 0.027(2) -0.005(2) 0.0021(19) -0.002(2)
C98 0.030(2) 0.021(2) 0.025(2) -0.0008(17) 0.0027(19) -0.0038(18)
C99 0.046(3) 0.034(3) 0.030(3) -0.009(2) 0.003(2) -0.006(2)
Zn4 0.0254(3) 0.0168(3) 0.0257(2) 0.0041(2) 0.0096(2) 0.0002(3)
N7 0.0133(18) 0.016(2) 0.0133(16) 0.0023(13) -0.0002(14) 0.0006(14)
N8 0.0123(17) 0.0134(17) 0.0146(16) 0.0019(13) -0.0012(13) -0.0021(14)
C100 0.016(2) 0.008(2) 0.0195(19) 0.0007(15) -0.0001(16) 0.0048(16)
C101 0.018(2) 0.026(3) 0.015(2) -0.0016(18) -0.0018(17) -0.0078(19)
C102 0.023(2) 0.020(2) 0.027(2) 0.0070(19) -0.0027(19) -0.010(2)
C103 0.022(2) 0.033(3) 0.021(2) 0.0074(18) -0.0003(18) -0.005(2)
C104 0.017(2) 0.025(2) 0.0137(19) -0.0018(16) -0.0010(16) -0.0036(17)
C105 0.018(2) 0.016(2) 0.015(2) 0.0060(17) -0.0059(16) -0.0057(17)
C106 0.023(2) 0.018(2) 0.022(2) -0.0030(17) 0.0010(18) -0.0054(19)
C107 0.034(3) 0.027(3) 0.016(2) -0.0018(19) 0.0030(19) -0.008(2)
C108 0.027(3) 0.034(3) 0.014(2) 0.0033(19) -0.0048(18) -0.009(2)
C109 0.023(2) 0.023(2) 0.027(2) 0.014(2) -0.0044(17) 0.000(2)
C110 0.0162(19) 0.018(2) 0.0204(19) -0.001(2) -0.0022(16) -0.003(2)
C111 0.035(3) 0.025(2) 0.021(2) -0.0080(18) -0.003(2) 0.003(2)
C112 0.059(4) 0.018(3) 0.040(3) -0.004(2) -0.008(3) 0.008(2)
C113 0.045(3) 0.054(4) 0.039(3) -0.017(3) -0.001(3) 0.013(3)
C114 0.020(2) 0.023(2) 0.026(2) 0.0034(19) -0.0056(18) 0.0005(18)
C115 0.033(3) 0.022(2) 0.040(3) 0.000(2) -0.004(2) 0.006(2)
C116 0.026(3) 0.028(3) 0.035(3) 0.001(2) 0.0026(19) 0.007(2)
C117 0.014(2) 0.022(2) 0.016(2) 0.0031(17) 0.0033(16) 0.0017(17)
C118 0.019(2) 0.022(2) 0.017(2) 0.0056(17) -0.0040(17) -0.0058(18)
C119 0.025(2) 0.023(2) 0.023(2) 0.0029(18) -0.0062(18) -0.0060(19)
C120 0.0117(19) 0.036(3) 0.025(2) 0.007(2) -0.0016(16) -0.006(2)
C121 0.012(2) 0.037(3) 0.026(2) 0.0024(19) -0.0016(18) 0.011(2)
C122 0.023(2) 0.018(2) 0.021(2) 0.0046(17) -0.0024(17) -0.0002(18)
C123 0.018(2) 0.014(2) 0.031(2) 0.0031(17) -0.0024(18) -0.0017(17)
C124 0.032(3) 0.023(2) 0.029(2) 0.0046(17) -0.0055(19) -0.0034(19)
C125 0.032(3) 0.025(2) 0.030(2) 0.0019(19) -0.002(2) 0.004(2)
C126 0.020(2) 0.023(3) 0.034(3) -0.004(2) -0.0006(19) 0.0052(19)
C127 0.037(3) 0.023(3) 0.043(3) 0.002(2) 0.006(2) 0.000(2)
C128 0.061(4) 0.028(3) 0.035(3) -0.003(2) 0.000(3) 0.015(3)
C129 0.024(2) 0.014(2) 0.022(2) 0.0042(16) -0.0015(17) -0.0018(17)
C130 0.027(2) 0.035(3) 0.031(2) 0.008(2) -0.003(2) -0.011(2)
C131 0.059(4) 0.036(3) 0.096(5) 0.015(3) 0.050(4) 0.023(3)
C132 0.062(4) 0.068(5) 0.159(7) 0.038(5) 0.066(4) 0.017(4)

loop_
_atom_type_symbol
_atom_type_description
_atom_type_scat_dispersion_real
_atom_type_scat_dispersion_imag
_atom_type_scat_source
C C 0.0033 0.0016 'International Tables Vol C Tables 4.2.6.8 and 6.1.1.4'
H H 0.0000 0.0000 'International Tables Vol C Tables 4.2.6.8 and 6.1.1.4'
N N 0.0061 0.0033 'International Tables Vol C Tables 4.2.6.8 and 6.1.1.4'
Zn Zn 0.2839 1.4301 'International Tables Vol C Tables 4.2.6.8 and 6.1.1.4'

loop_
_exptl_crystal_face_index_h
_exptl_crystal_face_index_k
_exptl_crystal_face_index_l
_exptl_crystal_face_perp_dist
-17 -1 19 0.1403
18 2 16 0.1421
-20 2 -12 0.1154
-11 8 -23 0.1395
2 24 -13 0.1519
8 18 19 0.1459
14 21 4 0.0928
-2 -11 -25 0.1495
-14 -21 -6 0.0947
-12 -9 21 0.1848
11 -24 0 0.0689
-11 24 1 0.0672

loop_
_geom_angle_atom_site_label_1
_geom_angle_atom_site_label_2
_geom_angle_atom_site_label_3
_geom_angle
_geom_angle_site_symmetry_1
_geom_angle_site_symmetry_3
_geom_angle_publ_flag
C30 Zn1 C1 110.28(16) . . ?
C30 Zn1 C32 128.28(19) . . ?
C32 Zn1 C1 121.36(18) . . ?
C1 N1 C2 129.1(3) . . ?
C1 N1 C6 116.7(3) . . ?
C6 N1 C2 113.2(3) . . ?
N1 C1 Zn1 121.0(3) . . ?
N1 C1 N2 119.7(3) . . ?
N2 C1 Zn1 118.8(3) . . ?
C1 N2 C5 125.3(3) . . ?
C1 N2 C18 117.4(3) . . ?
C18 N2 C5 116.7(3) . . ?
N1 C2 H2A 108.8 . . ?
N1 C2 H2B 108.8 . . ?
N1 C2 C3 113.9(3) . . ?
H2A C2 H2B 107.7 . . ?
C3 C2 H2A 108.8 . . ?
C3 C2 H2B 108.8 . . ?
C2 C3 H3A 109.0 . . ?
C2 C3 H3B 109.0 . . ?
H3A C3 H3B 107.8 . . ?
C4 C3 C2 112.8(4) . . ?
C4 C3 H3A 109.0 . . ?
C4 C3 H3B 109.0 . . ?
C3 C4 H4A 109.3 . . ?
C3 C4 H4B 109.3 . . ?
H4A C4 H4B 108.0 . . ?
C5 C4 C3 111.6(4) . . ?
C5 C4 H4A 109.3 . . ?
C5 C4 H4B 109.3 . . ?
N2 C5 C4 114.3(3) . . ?
N2 C5 H5A 108.7 . . ?
N2 C5 H5B 108.7 . . ?
C4 C5 H5A 108.7 . . ?
C4 C5 H5B 108.7 . . ?
H5A C5 H5B 107.6 . . ?
C7 C6 N1 119.0(3) . . ?
C7 C6 C11 121.5(4) . . ?
C11 C6 N1 119.4(4) . . ?
C6 C7 C12 123.0(4) . . ?
C8 C7 C6 118.5(4) . . ?
C8 C7 C12 118.5(4) . . ?
C7 C8 H8 119.5 . . ?
C7 C8 C9 121.0(4) . . ?
C9 C8 H8 119.5 . . ?
C8 C9 H9 120.1 . . ?
C10 C9 C8 119.9(4) . . ?
C10 C9 H9 120.1 . . ?
C9 C10 H10 119.1 . . ?
C9 C10 C11 121.8(4) . . ?
C11 C10 H10 119.1 . . ?
C6 C11 C15 122.4(4) . . ?
C10 C11 C6 117.3(4) . . ?
C10 C11 C15 120.2(4) . . ?
C7 C12 H12 108.0 . . ?
C13 C12 C7 112.6(4) . . ?
C13 C12 H12 108.0 . . ?
C13 C12 C14 109.9(4) . . ?
C14 C12 C7 110.2(4) . . ?
C14 C12 H12 108.0 . . ?
C12 C13 H13A 109.5 . . ?
C12 C13 H13B 109.5 . . ?
C12 C13 H13C 109.5 . . ?
H13A C13 H13B 109.5 . . ?
H13A C13 H13C 109.5 . . ?
H13B C13 H13C 109.5 . . ?
C12 C14 H14A 109.5 . . ?
C12 C14 H14B 109.5 . . ?
C12 C14 H14C 109.5 . . ?
H14A C14 H14B 109.5 . . ?
H14A C14 H14C 109.5 . . ?
H14B C14 H14C 109.5 . . ?
C11 C15 H15 107.7 . . ?
C11 C15 C16 113.1(4) . . ?
C11 C15 C17 110.1(4) . . ?
C16 C15 H15 107.7 . . ?
C17 C15 H15 107.7 . . ?
C17 C15 C16 110.2(4) . . ?
C15 C16 H16A 109.5 . . ?
C15 C16 H16B 109.5 . . ?
C15 C16 H16C 109.5 . . ?
H16A C16 H16B 109.5 . . ?
H16A C16 H16C 109.5 . . ?
H16B C16 H16C 109.5 . . ?
C15 C17 H17A 109.5 . . ?
C15 C17 H17B 109.5 . . ?
C15 C17 H17C 109.5 . . ?
H17A C17 H17B 109.5 . . ?
H17A C17 H17C 109.5 . . ?
H17B C17 H17C 109.5 . . ?
C19 C18 N2 119.5(4) . . ?
C23 C18 N2 118.9(4) . . ?
C23 C18 C19 121.6(4) . . ?
C18 C19 C24 122.7(4) . . ?
C20 C19 C18 117.3(4) . . ?
C20 C19 C24 119.8(4) . . ?
C19 C20 H20 119.1 . . ?
C19 C20 C21 121.8(4) . . ?
C21 C20 H20 119.1 . . ?
C20 C21 H21 119.9 . . ?
C22 C21 C20 120.2(4) . . ?
C22 C21 H21 119.9 . . ?
C21 C22 H22 119.7 . . ?
C21 C22 C23 120.6(4) . . ?
C23 C22 H22 119.7 . . ?
C18 C23 C27 122.2(4) . . ?
C22 C23 C18 118.3(4) . . ?
C22 C23 C27 119.4(4) . . ?
C19 C24 H24 108.3 . . ?
C19 C24 C26 108.5(4) . . ?
C25 C24 C19 113.6(4) . . ?
C25 C24 H24 108.3 . . ?
C25 C24 C26 109.7(4) . . ?
C26 C24 H24 108.3 . . ?
C24 C25 H25A 109.5 . . ?
C24 C25 H25B 109.5 . . ?
C24 C25 H25C 109.5 . . ?
H25A C25 H25B 109.5 . . ?
H25A C25 H25C 109.5 . . ?
H25B C25 H25C 109.5 . . ?
C24 C26 H26A 109.5 . . ?
C24 C26 H26B 109.5 . . ?
C24 C26 H26C 109.5 . . ?
H26A C26 H26B 109.5 . . ?
H26A C26 H26C 109.5 . . ?
H26B C26 H26C 109.5 . . ?
C23 C27 H27 107.9 . . ?
C23 C27 C28 112.6(4) . . ?
C23 C27 C29 110.5(4) . . ?
C28 C27 H27 107.9 . . ?
C28 C27 C29 110.1(4) . . ?
C29 C27 H27 107.9 . . ?
C27 C28 H28A 109.5 . . ?
C27 C28 H28B 109.5 . . ?
C27 C28 H28C 109.5 . . ?
H28A C28 H28B 109.5 . . ?
H28A C28 H28C 109.5 . . ?
H28B C28 H28C 109.5 . . ?
C27 C29 H29A 109.5 . . ?
C27 C29 H29B 109.5 . . ?
C27 C29 H29C 109.5 . . ?
H29A C29 H29B 109.5 . . ?
H29A C29 H29C 109.5 . . ?
H29B C29 H29C 109.5 . . ?
Zn1 C30 H30A 108.1 . . ?
Zn1 C30 H30B 108.1 . . ?
H30A C30 H30B 107.3 . . ?
C31 C30 Zn1 116.9(3) . . ?
C31 C30 H30A 108.1 . . ?
C31 C30 H30B 108.1 . . ?
C30 C31 H31A 109.5 . . ?
C30 C31 H31B 109.5 . . ?
C30 C31 H31C 109.5 . . ?
H31A C31 H31B 109.5 . . ?
H31A C31 H31C 109.5 . . ?
H31B C31 H31C 109.5 . . ?
Zn1 C32 H32A 108.5 . . ?
Zn1 C32 H32B 108.5 . . ?
H32A C32 H32B 107.5 . . ?
C33 C32 Zn1 114.9(3) . . ?
C33 C32 H32A 108.5 . . ?
C33 C32 H32B 108.5 . . ?
C32 C33 H33A 109.5 . . ?
C32 C33 H33B 109.5 . . ?
C32 C33 H33C 109.5 . . ?
H33A C33 H33B 109.5 . . ?
H33A C33 H33C 109.5 . . ?
H33B C33 H33C 109.5 . . ?
C63 Zn2 C34 114.13(17) . . ?
C63 Zn2 C65 119.66(19) . . ?
C65 Zn2 C34 126.18(18) . . ?
C34 N3 C35 129.6(3) . . ?
C34 N3 C39 116.3(3) . . ?
C39 N3 C35 113.4(3) . . ?
C34 N4 C38 126.1(4) . . ?
C34 N4 C51 116.1(3) . . ?
C51 N4 C38 116.6(3) . . ?
N3 C34 Zn2 118.3(3) . . ?
N4 C34 Zn2 122.1(3) . . ?
N4 C34 N3 119.2(4) . . ?
N3 C35 H35A 109.0 . . ?
N3 C35 H35B 109.0 . . ?
N3 C35 C36 112.8(3) . . ?
H35A C35 H35B 107.8 . . ?
C36 C35 H35A 109.0 . . ?
C36 C35 H35B 109.0 . . ?
C35 C36 H36A 108.9 . . ?
C35 C36 H36B 108.9 . . ?
H36A C36 H36B 107.7 . . ?
C37 C36 C35 113.4(4) . . ?
C37 C36 H36A 108.9 . . ?
C37 C36 H36B 108.9 . . ?
C36 C37 H37A 109.2 . . ?
C36 C37 H37B 109.2 . . ?
H37A C37 H37B 107.9 . . ?
C38 C37 C36 111.9(3) . . ?
C38 C37 H37A 109.2 . . ?
C38 C37 H37B 109.2 . . ?
N4 C38 C37 114.1(3) . . ?
N4 C38 H38A 108.7 . . ?
N4 C38 H38B 108.7 . . ?
C37 C38 H38A 108.7 . . ?
C37 C38 H38B 108.7 . . ?
H38A C38 H38B 107.6 . . ?
C40 C39 N3 118.6(4) . . ?
C44 C39 N3 119.0(4) . . ?
C44 C39 C40 122.4(4) . . ?
C39 C40 C45 123.2(4) . . ?
C41 C40 C39 117.0(4) . . ?
C41 C40 C45 119.6(4) . . ?
C40 C41 H41 119.6 . . ?
C42 C41 C40 120.8(5) . . ?
C42 C41 H41 119.6 . . ?
C41 C42 H42 119.6 . . ?
C43 C42 C41 120.9(4) . . ?
C43 C42 H42 119.6 . . ?
C42 C43 H43 119.3 . . ?
C42 C43 C44 121.4(5) . . ?
C44 C43 H43 119.3 . . ?
C39 C44 C48 122.1(3) . . ?
C43 C44 C39 117.5(4) . . ?
C43 C44 C48 120.4(4) . . ?
C40 C45 H45 108.2 . . ?
C40 C45 C46 114.9(4) . . ?
C40 C45 C47 109.0(4) . . ?
C46 C45 H45 108.2 . . ?
C46 C45 C47 108.2(4) . . ?
C47 C45 H45 108.2 . . ?
C45 C46 H46A 109.5 . . ?
C45 C46 H46B 109.5 . . ?
C45 C46 H46C 109.5 . . ?
H46A C46 H46B 109.5 . . ?
H46A C46 H46C 109.5 . . ?
H46B C46 H46C 109.5 . . ?
C45 C47 H47A 109.5 . . ?
C45 C47 H47B 109.5 . . ?
C45 C47 H47C 109.5 . . ?
H47A C47 H47B 109.5 . . ?
H47A C47 H47C 109.5 . . ?
H47B C47 H47C 109.5 . . ?
C44 C48 H48 108.0 . . ?
C44 C48 C49 110.8(4) . . ?
C44 C48 C50 112.8(4) . . ?
C49 C48 H48 108.0 . . ?
C49 C48 C50 109.2(4) . . ?
C50 C48 H48 108.0 . . ?
C48 C49 H49A 109.5 . . ?
C48 C49 H49B 109.5 . . ?
C48 C49 H49C 109.5 . . ?
H49A C49 H49B 109.5 . . ?
H49A C49 H49C 109.5 . . ?
H49B C49 H49C 109.5 . . ?
C48 C50 H50A 109.5 . . ?
C48 C50 H50B 109.5 . . ?
C48 C50 H50C 109.5 . . ?
H50A C50 H50B 109.5 . . ?
H50A C50 H50C 109.5 . . ?
H50B C50 H50C 109.5 . . ?
C52 C51 N4 118.6(4) . . ?
C56 C51 N4 118.4(4) . . ?
C56 C51 C52 123.0(4) . . ?
C51 C52 C53 116.8(4) . . ?
C51 C52 C57 123.5(4) . . ?
C53 C52 C57 119.6(4) . . ?
C52 C53 H53 119.1 . . ?
C54 C53 C52 121.7(4) . . ?
C54 C53 H53 119.1 . . ?
C53 C54 H54 120.3 . . ?
C55 C54 C53 119.5(4) . . ?
C55 C54 H54 120.3 . . ?
C54 C55 H55 119.4 . . ?
C54 C55 C56 121.3(4) . . ?
C56 C55 H55 119.4 . . ?
C51 C56 C60 123.1(4) . . ?
C55 C56 C51 117.7(4) . . ?
C55 C56 C60 119.2(4) . . ?
C52 C57 H57 107.9 . . ?
C52 C57 C58 112.8(4) . . ?
C52 C57 C59 110.3(3) . . ?
C58 C57 H57 107.9 . . ?
C58 C57 C59 109.8(4) . . ?
C59 C57 H57 107.9 . . ?
C57 C58 H58A 109.5 . . ?
C57 C58 H58B 109.5 . . ?
C57 C58 H58C 109.5 . . ?
H58A C58 H58B 109.5 . . ?
H58A C58 H58C 109.5 . . ?
H58B C58 H58C 109.5 . . ?
C57 C59 H59A 109.5 . . ?
C57 C59 H59B 109.5 . . ?
C57 C59 H59C 109.5 . . ?
H59A C59 H59B 109.5 . . ?
H59A C59 H59C 109.5 . . ?
H59B C59 H59C 109.5 . . ?
C56 C60 H60 107.6 . . ?
C56 C60 C61 111.0(4) . . ?
C56 C60 C62 112.8(4) . . ?
C61 C60 H60 107.6 . . ?
C61 C60 C62 110.0(4) . . ?
C62 C60 H60 107.6 . . ?
C60 C61 H61A 109.5 . . ?
C60 C61 H61B 109.5 . . ?
C60 C61 H61C 109.5 . . ?
H61A C61 H61B 109.5 . . ?
H61A C61 H61C 109.5 . . ?
H61B C61 H61C 109.5 . . ?
C60 C62 H62A 109.5 . . ?
C60 C62 H62B 109.5 . . ?
C60 C62 H62C 109.5 . . ?
H62A C62 H62B 109.5 . . ?
H62A C62 H62C 109.5 . . ?
H62B C62 H62C 109.5 . . ?
Zn2 C63 H63A 108.8 . . ?
Zn2 C63 H63B 108.8 . . ?
H63A C63 H63B 107.7 . . ?
C64 C63 Zn2 113.9(4) . . ?
C64 C63 H63A 108.8 . . ?
C64 C63 H63B 108.8 . . ?
C63 C64 H64A 109.5 . . ?
C63 C64 H64B 109.5 . . ?
C63 C64 H64C 109.5 . . ?
H64A C64 H64B 109.5 . . ?
H64A C64 H64C 109.5 . . ?
H64B C64 H64C 109.5 . . ?
Zn2 C65 H65A 109.6 . . ?
Zn2 C65 H65B 109.6 . . ?
H65A C65 H65B 108.1 . . ?
C66 C65 Zn2 110.3(3) . . ?
C66 C65 H65A 109.6 . . ?
C66 C65 H65B 109.6 . . ?
C65 C66 H66A 109.5 . . ?
C65 C66 H66B 109.5 . . ?
C65 C66 H66C 109.5 . . ?
H66A C66 H66B 109.5 . . ?
H66A C66 H66C 109.5 . . ?
H66B C66 H66C 109.5 . . ?
C96 Zn3 C67 124.25(17) . . ?
C96 Zn3 C98 122.70(18) . . ?
C98 Zn3 C67 112.75(16) . . ?
C67 N5 C71 128.3(4) . . ?
C67 N5 C72 116.4(3) . . ?
C72 N5 C71 114.4(3) . . ?
C67 N6 C68 127.6(4) . . ?
C67 N6 C84 116.1(4) . . ?
C84 N6 C68 116.2(4) . . ?
N5 C67 Zn3 122.2(3) . . ?
N6 C67 Zn3 117.3(3) . . ?
N6 C67 N5 119.9(4) . . ?
N6 C68 H68A 107.7 . . ?
N6 C68 H68B 107.7 . . ?
N6 C68 H68C 106.4 . . ?
N6 C68 H68D 106.4 . . ?
H68A C68 H68B 107.1 . . ?
H68C C68 H68D 106.5 . . ?
C69 C68 N6 118.5(5) . . ?
C69 C68 H68A 107.7 . . ?
C69 C68 H68B 107.7 . . ?
C69A C68 N6 123.7(10) . . ?
C69A C68 H68C 106.4 . . ?
C69A C68 H68D 106.4 . . ?
C68 C69 H69A 108.7 . . ?
C68 C69 H69B 108.7 . . ?
C68 C69 C70 114.0(5) . . ?
H69A C69 H69B 107.6 . . ?
C70 C69 H69A 108.7 . . ?
C70 C69 H69B 108.7 . . ?
C68 C69A H69C 107.5 . . ?
C68 C69A H69D 107.5 . . ?
C68 C69A C70A 119.4(15) . . ?
H69C C69A H69D 107.0 . . ?
C70A C69A H69C 107.5 . . ?
C70A C69A H69D 107.5 . . ?
C69 C70 H70A 108.6 . . ?
C69 C70 H70B 108.6 . . ?
H70A C70 H70B 107.6 . . ?
C71 C70 C69 114.7(6) . . ?
C71 C70 H70A 108.6 . . ?
C71 C70 H70B 108.6 . . ?
C69A C70A H70C 108.4 . . ?
C69A C70A H70D 108.4 . . ?
H70C C70A H70D 107.5 . . ?
C71 C70A C69A 115.4(13) . . ?
C71 C70A H70C 108.4 . . ?
C71 C70A H70D 108.4 . . ?
N5 C71 H71A 108.0 . . ?
N5 C71 H71B 108.0 . . ?
N5 C71 H71C 106.3 . . ?
N5 C71 H71D 106.3 . . ?
C70 C71 N5 117.4(5) . . ?
C70 C71 H71A 108.0 . . ?
C70 C71 H71B 108.0 . . ?
C70A C71 N5 124.2(8) . . ?
C70A C71 H71C 106.3 . . ?
C70A C71 H71D 106.3 . . ?
H71A C71 H71B 107.2 . . ?
H71C C71 H71D 106.4 . . ?
C73 C72 N5 119.6(4) . . ?
C73 C72 C77 122.0(4) . . ?
C77 C72 N5 118.3(4) . . ?
C72 C73 C78 122.8(4) . . ?
C74 C73 C72 117.1(4) . . ?
C74 C73 C78 120.0(4) . . ?
C73 C74 H74 118.9 . . ?
C75 C74 C73 122.1(4) . . ?
C75 C74 H74 118.9 . . ?
C74 C75 H75 120.0 . . ?
C74 C75 C76 119.9(5) . . ?
C76 C75 H75 120.0 . . ?
C75 C76 H76 119.3 . . ?
C75 C76 C77 121.3(5) . . ?
C77 C76 H76 119.3 . . ?
C72 C77 C81 122.7(4) . . ?
C76 C77 C72 117.5(4) . . ?
C76 C77 C81 119.8(4) . . ?
C73 C78 H78 108.2 . . ?
C73 C78 C79 109.1(4) . . ?
C73 C78 C80 112.5(5) . . ?
C79 C78 H78 108.2 . . ?
C80 C78 H78 108.2 . . ?
C80 C78 C79 110.6(5) . . ?
C78 C79 H79A 109.5 . . ?
C78 C79 H79B 109.5 . . ?
C78 C79 H79C 109.5 . . ?
H79A C79 H79B 109.5 . . ?
H79A C79 H79C 109.5 . . ?
H79B C79 H79C 109.5 . . ?
C78 C80 H80A 109.5 . . ?
C78 C80 H80B 109.5 . . ?
C78 C80 H80C 109.5 . . ?
H80A C80 H80B 109.5 . . ?
H80A C80 H80C 109.5 . . ?
H80B C80 H80C 109.5 . . ?
C77 C81 H81 108.4 . . ?
C77 C81 C82 110.4(4) . . ?
C77 C81 C83 112.0(4) . . ?
C82 C81 H81 108.4 . . ?
C83 C81 H81 108.4 . . ?
C83 C81 C82 109.2(4) . . ?
C81 C82 H82A 109.5 . . ?
C81 C82 H82B 109.5 . . ?
C81 C82 H82C 109.5 . . ?
H82A C82 H82B 109.5 . . ?
H82A C82 H82C 109.5 . . ?
H82B C82 H82C 109.5 . . ?
C81 C83 H83A 109.5 . . ?
C81 C83 H83B 109.5 . . ?
C81 C83 H83C 109.5 . . ?
H83A C83 H83B 109.5 . . ?
H83A C83 H83C 109.5 . . ?
H83B C83 H83C 109.5 . . ?
C85 C84 N6 117.7(4) . . ?
C89 C84 N6 120.2(4) . . ?
C89 C84 C85 122.0(4) . . ?
C84 C85 C90 123.2(4) . . ?
C86 C85 C84 117.1(4) . . ?
C86 C85 C90 119.7(4) . . ?
C85 C86 H86 119.3 . . ?
C87 C86 C85 121.3(4) . . ?
C87 C86 H86 119.3 . . ?
C86 C87 H87 119.9 . . ?
C86 C87 C88 120.1(4) . . ?
C88 C87 H87 119.9 . . ?
C87 C88 H88 119.1 . . ?
C89 C88 C87 121.8(4) . . ?
C89 C88 H88 119.1 . . ?
C84 C89 C93 121.7(4) . . ?
C88 C89 C84 117.5(4) . . ?
C88 C89 C93 120.5(4) . . ?
C85 C90 H90 107.6 . . ?
C85 C90 C91 111.3(4) . . ?
C85 C90 C92 112.5(4) . . ?
C91 C90 H90 107.6 . . ?
C92 C90 H90 107.6 . . ?
C92 C90 C91 109.9(4) . . ?
C90 C91 H91A 109.5 . . ?
C90 C91 H91B 109.5 . . ?
C90 C91 H91C 109.5 . . ?
H91A C91 H91B 109.5 . . ?
H91A C91 H91C 109.5 . . ?
H91B C91 H91C 109.5 . . ?
C90 C92 H92A 109.5 . . ?
C90 C92 H92B 109.5 . . ?
C90 C92 H92C 109.5 . . ?
H92A C92 H92B 109.5 . . ?
H92A C92 H92C 109.5 . . ?
H92B C92 H92C 109.5 . . ?
C89 C93 H93 108.4 . . ?
C89 C93 C94 109.2(4) . . ?
C89 C93 C95 114.1(4) . . ?
C94 C93 H93 108.4 . . ?
C95 C93 H93 108.4 . . ?
C95 C93 C94 108.3(4) . . ?
C93 C94 H94A 109.5 . . ?
C93 C94 H94B 109.5 . . ?
C93 C94 H94C 109.5 . . ?
H94A C94 H94B 109.5 . . ?
H94A C94 H94C 109.5 . . ?
H94B C94 H94C 109.5 . . ?
C93 C95 H95A 109.5 . . ?
C93 C95 H95B 109.5 . . ?
C93 C95 H95C 109.5 . . ?
H95A C95 H95B 109.5 . . ?
H95A C95 H95C 109.5 . . ?
H95B C95 H95C 109.5 . . ?
Zn3 C96 H96A 108.7 . . ?
Zn3 C96 H96B 108.7 . . ?
H96A C96 H96B 107.6 . . ?
C97 C96 Zn3 114.2(3) . . ?
C97 C96 H96A 108.7 . . ?
C97 C96 H96B 108.7 . . ?
C96 C97 H97A 109.5 . . ?
C96 C97 H97B 109.5 . . ?
C96 C97 H97C 109.5 . . ?
H97A C97 H97B 109.5 . . ?
H97A C97 H97C 109.5 . . ?
H97B C97 H97C 109.5 . . ?
Zn3 C98 H98A 109.0 . . ?
Zn3 C98 H98B 109.0 . . ?
H98A C98 H98B 107.8 . . ?
C99 C98 Zn3 113.0(3) . . ?
C99 C98 H98A 109.0 . . ?
C99 C98 H98B 109.0 . . ?
C98 C99 H99A 109.5 . . ?
C98 C99 H99B 109.5 . . ?
C98 C99 H99C 109.5 . . ?
H99A C99 H99B 109.5 . . ?
H99A C99 H99C 109.5 . . ?
H99B C99 H99C 109.5 . . ?
C129 Zn4 C100 114.29(16) . . ?
C131 Zn4 C100 127.4(2) . . ?
C131 Zn4 C129 118.0(2) . . ?
C100 N7 C101 127.6(3) . . ?
C100 N7 C105 117.6(3) . . ?
C105 N7 C101 114.1(3) . . ?
C100 N8 C104 125.9(3) . . ?
C100 N8 C117 115.7(3) . . ?
C117 N8 C104 117.2(3) . . ?
N7 C100 Zn4 120.7(3) . . ?
N8 C100 Zn4 118.2(3) . . ?
N8 C100 N7 120.7(4) . . ?
N7 C101 H10A 108.8 . . ?
N7 C101 H10B 108.8 . . ?
H10A C101 H10B 107.6 . . ?
C102 C101 N7 114.0(4) . . ?
C102 C101 H10A 108.8 . . ?
C102 C101 H10B 108.8 . . ?
C101 C102 H10C 108.8 . . ?
C101 C102 H10D 108.8 . . ?
C101 C102 C103 113.7(4) . . ?
H10C C102 H10D 107.7 . . ?
C103 C102 H10C 108.8 . . ?
C103 C102 H10D 108.8 . . ?
C102 C103 H10E 109.3 . . ?
C102 C103 H10F 109.3 . . ?
H10E C103 H10F 107.9 . . ?
C104 C103 C102 111.7(3) . . ?
C104 C103 H10E 109.3 . . ?
C104 C103 H10F 109.3 . . ?
N8 C104 C103 114.3(3) . . ?
N8 C104 H10G 108.7 . . ?
N8 C104 H10H 108.7 . . ?
C103 C104 H10G 108.7 . . ?
C103 C104 H10H 108.7 . . ?
H10G C104 H10H 107.6 . . ?
C106 C105 N7 118.5(4) . . ?
C110 C105 N7 118.9(4) . . ?
C110 C105 C106 122.4(4) . . ?
C105 C106 C111 123.2(4) . . ?
C107 C106 C105 116.8(4) . . ?
C107 C106 C111 119.9(4) . . ?
C106 C107 H107 119.0 . . ?
C108 C107 C106 121.9(4) . . ?
C108 C107 H107 119.0 . . ?
C107 C108 H108 120.1 . . ?
C109 C108 C107 119.8(4) . . ?
C109 C108 H108 120.1 . . ?
C108 C109 H109 119.4 . . ?
C108 C109 C110 121.3(4) . . ?
C110 C109 H109 119.4 . . ?
C105 C110 C109 117.7(4) . . ?
C105 C110 C114 123.1(3) . . ?
C109 C110 C114 119.2(4) . . ?
C106 C111 H111 107.3 . . ?
C106 C111 C112 110.8(4) . . ?
C106 C111 C113 113.9(4) . . ?
C112 C111 H111 107.3 . . ?
C112 C111 C113 109.9(4) . . ?
C113 C111 H111 107.3 . . ?
C111 C112 H11A 109.5 . . ?
C111 C112 H11B 109.5 . . ?
C111 C112 H11C 109.5 . . ?
H11A C112 H11B 109.5 . . ?
H11A C112 H11C 109.5 . . ?
H11B C112 H11C 109.5 . . ?
C111 C113 H11D 109.5 . . ?
C111 C113 H11E 109.5 . . ?
C111 C113 H11F 109.5 . . ?
H11D C113 H11E 109.5 . . ?
H11D C113 H11F 109.5 . . ?
H11E C113 H11F 109.5 . . ?
C110 C114 H114 107.9 . . ?
C110 C114 C115 113.2(4) . . ?
C110 C114 C116 110.5(4) . . ?
C115 C114 H114 107.9 . . ?
C116 C114 H114 107.9 . . ?
C116 C114 C115 109.4(4) . . ?
C114 C115 H11G 109.5 . . ?
C114 C115 H11H 109.5 . . ?
C114 C115 H11I 109.5 . . ?
H11G C115 H11H 109.5 . . ?
H11G C115 H11I 109.5 . . ?
H11H C115 H11I 109.5 . . ?
C114 C116 H11J 109.5 . . ?
C114 C116 H11K 109.5 . . ?
C114 C116 H11L 109.5 . . ?
H11J C116 H11K 109.5 . . ?
H11J C116 H11L 109.5 . . ?
H11K C116 H11L 109.5 . . ?
C118 C117 N8 119.3(4) . . ?
C118 C117 C122 122.7(4) . . ?
C122 C117 N8 118.0(4) . . ?
C117 C118 C119 117.9(4) . . ?
C117 C118 C123 122.7(4) . . ?
C119 C118 C123 119.1(4) . . ?
C118 C119 H119 119.8 . . ?
C120 C119 C118 120.3(4) . . ?
C120 C119 H119 119.8 . . ?
C119 C120 H120 119.5 . . ?
C119 C120 C121 121.1(4) . . ?
C121 C120 H120 119.5 . . ?
C120 C121 H121 119.7 . . ?
C120 C121 C122 120.6(4) . . ?
C122 C121 H121 119.7 . . ?
C117 C122 C126 123.5(4) . . ?
C121 C122 C117 117.2(4) . . ?
C121 C122 C126 119.3(4) . . ?
C118 C123 H123 107.8 . . ?
C118 C123 C124 113.4(4) . . ?
C118 C123 C125 110.3(4) . . ?
C124 C123 H123 107.8 . . ?
C124 C123 C125 109.5(4) . . ?
C125 C123 H123 107.8 . . ?
C123 C124 H12A 109.5 . . ?
C123 C124 H12B 109.5 . . ?
C123 C124 H12C 109.5 . . ?
H12A C124 H12B 109.5 . . ?
H12A C124 H12C 109.5 . . ?
H12B C124 H12C 109.5 . . ?
C123 C125 H12D 109.5 . . ?
C123 C125 H12E 109.5 . . ?
C123 C125 H12F 109.5 . . ?
H12D C125 H12E 109.5 . . ?
H12D C125 H12F 109.5 . . ?
H12E C125 H12F 109.5 . . ?
C122 C126 H126 107.7 . . ?
C127 C126 C122 110.1(4) . . ?
C127 C126 H126 107.7 . . ?
C127 C126 C128 110.0(4) . . ?
C128 C126 C122 113.5(4) . . ?
C128 C126 H126 107.7 . . ?
C126 C127 H12G 109.5 . . ?
C126 C127 H12H 109.5 . . ?
C126 C127 H12I 109.5 . . ?
H12G C127 H12H 109.5 . . ?
H12G C127 H12I 109.5 . . ?
H12H C127 H12I 109.5 . . ?
C126 C128 H12J 109.5 . . ?
C126 C128 H12K 109.5 . . ?
C126 C128 H12L 109.5 . . ?
H12J C128 H12K 109.5 . . ?
H12J C128 H12L 109.5 . . ?
H12K C128 H12L 109.5 . . ?
Zn4 C129 H12M 109.2 . . ?
Zn4 C129 H12N 109.2 . . ?
H12M C129 H12N 107.9 . . ?
C130 C129 Zn4 112.3(3) . . ?
C130 C129 H12M 109.2 . . ?
C130 C129 H12N 109.2 . . ?
C129 C130 H13D 109.5 . . ?
C129 C130 H13E 109.5 . . ?
C129 C130 H13F 109.5 . . ?
H13D C130 H13E 109.5 . . ?
H13D C130 H13F 109.5 . . ?
H13E C130 H13F 109.5 . . ?
Zn4 C131 H13G 108.5 . . ?
Zn4 C131 H13H 108.5 . . ?
H13G C131 H13H 107.5 . . ?
C132 C131 Zn4 115.3(4) . . ?
C132 C131 H13G 108.5 . . ?
C132 C131 H13H 108.5 . . ?
C131 C132 H13I 109.5 . . ?
C131 C132 H13J 109.5 . . ?
C131 C132 H13K 109.5 . . ?
H13I C132 H13J 109.5 . . ?
H13I C132 H13K 109.5 . . ?
H13J C132 H13K 109.5 . . ?

loop_
_geom_bond_atom_site_label_1
_geom_bond_atom_site_label_2
_geom_bond_distance
_geom_bond_site_symmetry_2
_geom_bond_publ_flag
Zn1 C1 2.156(4) . ?
Zn1 C30 2.012(4) . ?
Zn1 C32 2.018(5) . ?
N1 C1 1.333(5) . ?
N1 C2 1.493(5) . ?
N1 C6 1.457(5) . ?
C1 N2 1.339(5) . ?
N2 C5 1.500(5) . ?
N2 C18 1.444(5) . ?
C2 H2A 0.9700 . ?
C2 H2B 0.9700 . ?
C2 C3 1.525(6) . ?
C3 H3A 0.9700 . ?
C3 H3B 0.9700 . ?
C3 C4 1.524(6) . ?
C4 H4A 0.9700 . ?
C4 H4B 0.9700 . ?
C4 C5 1.516(6) . ?
C5 H5A 0.9700 . ?
C5 H5B 0.9700 . ?
C6 C7 1.391(6) . ?
C6 C11 1.409(6) . ?
C7 C8 1.382(6) . ?
C7 C12 1.535(6) . ?
C8 H8 0.9300 . ?
C8 C9 1.384(6) . ?
C9 H9 0.9300 . ?
C9 C10 1.363(7) . ?
C10 H10 0.9300 . ?
C10 C11 1.392(6) . ?
C11 C15 1.515(6) . ?
C12 H12 0.9800 . ?
C12 C13 1.508(7) . ?
C12 C14 1.532(7) . ?
C13 H13A 0.9600 . ?
C13 H13B 0.9600 . ?
C13 H13C 0.9600 . ?
C14 H14A 0.9600 . ?
C14 H14B 0.9600 . ?
C14 H14C 0.9600 . ?
C15 H15 0.9800 . ?
C15 C16 1.553(6) . ?
C15 C17 1.526(6) . ?
C16 H16A 0.9600 . ?
C16 H16B 0.9600 . ?
C16 H16C 0.9600 . ?
C17 H17A 0.9600 . ?
C17 H17B 0.9600 . ?
C17 H17C 0.9600 . ?
C18 C19 1.406(6) . ?
C18 C23 1.401(6) . ?
C19 C20 1.375(6) . ?
C19 C24 1.519(6) . ?
C20 H20 0.9300 . ?
C20 C21 1.381(6) . ?
C21 H21 0.9300 . ?
C21 C22 1.375(7) . ?
C22 H22 0.9300 . ?
C22 C23 1.385(6) . ?
C23 C27 1.522(6) . ?
C24 H24 0.9800 . ?
C24 C25 1.514(6) . ?
C24 C26 1.540(6) . ?
C25 H25A 0.9600 . ?
C25 H25B 0.9600 . ?
C25 H25C 0.9600 . ?
C26 H26A 0.9600 . ?
C26 H26B 0.9600 . ?
C26 H26C 0.9600 . ?
C27 H27 0.9800 . ?
C27 C28 1.534(6) . ?
C27 C29 1.543(6) . ?
C28 H28A 0.9600 . ?
C28 H28B 0.9600 . ?
C28 H28C 0.9600 . ?
C29 H29A 0.9600 . ?
C29 H29B 0.9600 . ?
C29 H29C 0.9600 . ?
C30 H30A 0.9700 . ?
C30 H30B 0.9700 . ?
C30 C31 1.529(6) . ?
C31 H31A 0.9600 . ?
C31 H31B 0.9600 . ?
C31 H31C 0.9600 . ?
C32 H32A 0.9700 . ?
C32 H32B 0.9700 . ?
C32 C33 1.521(6) . ?
C33 H33A 0.9600 . ?
C33 H33B 0.9600 . ?
C33 H33C 0.9600 . ?
Zn2 C34 2.107(4) . ?
Zn2 C63 2.015(5) . ?
Zn2 C65 2.017(4) . ?
N3 C34 1.344(5) . ?
N3 C35 1.498(5) . ?
N3 C39 1.457(5) . ?
N4 C34 1.343(5) . ?
N4 C38 1.480(5) . ?
N4 C51 1.462(5) . ?
C35 H35A 0.9700 . ?
C35 H35B 0.9700 . ?
C35 C36 1.526(6) . ?
C36 H36A 0.9700 . ?
C36 H36B 0.9700 . ?
C36 C37 1.523(6) . ?
C37 H37A 0.9700 . ?
C37 H37B 0.9700 . ?
C37 C38 1.522(6) . ?
C38 H38A 0.9700 . ?
C38 H38B 0.9700 . ?
C39 C40 1.407(6) . ?
C39 C44 1.402(6) . ?
C40 C41 1.403(6) . ?
C40 C45 1.505(6) . ?
C41 H41 0.9300 . ?
C41 C42 1.378(7) . ?
C42 H42 0.9300 . ?
C42 C43 1.366(7) . ?
C43 H43 0.9300 . ?
C43 C44 1.388(5) . ?
C44 C48 1.519(6) . ?
C45 H45 0.9800 . ?
C45 C46 1.526(6) . ?
C45 C47 1.546(6) . ?
C46 H46A 0.9600 . ?
C46 H46B 0.9600 . ?
C46 H46C 0.9600 . ?
C47 H47A 0.9600 . ?
C47 H47B 0.9600 . ?
C47 H47C 0.9600 . ?
C48 H48 0.9800 . ?
C48 C49 1.523(6) . ?
C48 C50 1.535(6) . ?
C49 H49A 0.9600 . ?
C49 H49B 0.9600 . ?
C49 H49C 0.9600 . ?
C50 H50A 0.9600 . ?
C50 H50B 0.9600 . ?
C50 H50C 0.9600 . ?
C51 C52 1.396(6) . ?
C51 C56 1.392(6) . ?
C52 C53 1.399(6) . ?
C52 C57 1.509(6) . ?
C53 H53 0.9300 . ?
C53 C54 1.384(6) . ?
C54 H54 0.9300 . ?
C54 C55 1.383(6) . ?
C55 H55 0.9300 . ?
C55 C56 1.391(6) . ?
C56 C60 1.515(6) . ?
C57 H57 0.9800 . ?
C57 C58 1.534(6) . ?
C57 C59 1.538(6) . ?
C58 H58A 0.9600 . ?
C58 H58B 0.9600 . ?
C58 H58C 0.9600 . ?
C59 H59A 0.9600 . ?
C59 H59B 0.9600 . ?
C59 H59C 0.9600 . ?
C60 H60 0.9800 . ?
C60 C61 1.530(6) . ?
C60 C62 1.545(6) . ?
C61 H61A 0.9600 . ?
C61 H61B 0.9600 . ?
C61 H61C 0.9600 . ?
C62 H62A 0.9600 . ?
C62 H62B 0.9600 . ?
C62 H62C 0.9600 . ?
C63 H63A 0.9700 . ?
C63 H63B 0.9700 . ?
C63 C64 1.493(7) . ?
C64 H64A 0.9600 . ?
C64 H64B 0.9600 . ?
C64 H64C 0.9600 . ?
C65 H65A 0.9700 . ?
C65 H65B 0.9700 . ?
C65 C66 1.522(6) . ?
C66 H66A 0.9600 . ?
C66 H66B 0.9600 . ?
C66 H66C 0.9600 . ?
Zn3 C67 2.113(4) . ?
Zn3 C96 1.999(5) . ?
Zn3 C98 2.020(4) . ?
N5 C67 1.338(6) . ?
N5 C71 1.486(6) . ?
N5 C72 1.460(5) . ?
N6 C67 1.337(5) . ?
N6 C68 1.498(6) . ?
N6 C84 1.459(6) . ?
C68 H68A 0.9700 . ?
C68 H68B 0.9700 . ?
C68 H68C 0.9700 . ?
C68 H68D 0.9700 . ?
C68 C69 1.438(9) . ?
C68 C69A 1.200(18) . ?
C69 H69A 0.9700 . ?
C69 H69B 0.9700 . ?
C69 C70 1.524(10) . ?
C69A H69C 0.9700 . ?
C69A H69D 0.9700 . ?
C69A C70A 1.53(2) . ?
C70 H70A 0.9700 . ?
C70 H70B 0.9700 . ?
C70 C71 1.435(8) . ?
C70A H70C 0.9700 . ?
C70A H70D 0.9700 . ?
C70A C71 1.361(18) . ?
C71 H71A 0.9700 . ?
C71 H71B 0.9700 . ?
C71 H71C 0.9700 . ?
C71 H71D 0.9700 . ?
C72 C73 1.407(6) . ?
C72 C77 1.408(6) . ?
C73 C74 1.380(7) . ?
C73 C78 1.510(7) . ?
C74 H74 0.9300 . ?
C74 C75 1.374(7) . ?
C75 H75 0.9300 . ?
C75 C76 1.375(7) . ?
C76 H76 0.9300 . ?
C76 C77 1.389(6) . ?
C77 C81 1.513(6) . ?
C78 H78 0.9800 . ?
C78 C79 1.524(8) . ?
C78 C80 1.524(8) . ?
C79 H79A 0.9600 . ?
C79 H79B 0.9600 . ?
C79 H79C 0.9600 . ?
C80 H80A 0.9600 . ?
C80 H80B 0.9600 . ?
C80 H80C 0.9600 . ?
C81 H81 0.9800 . ?
C81 C82 1.541(7) . ?
C81 C83 1.535(7) . ?
C82 H82A 0.9600 . ?
C82 H82B 0.9600 . ?
C82 H82C 0.9600 . ?
C83 H83A 0.9600 . ?
C83 H83B 0.9600 . ?
C83 H83C 0.9600 . ?
C84 C85 1.411(6) . ?
C84 C89 1.404(6) . ?
C85 C86 1.394(6) . ?
C85 C90 1.504(6) . ?
C86 H86 0.9300 . ?
C86 C87 1.370(6) . ?
C87 H87 0.9300 . ?
C87 C88 1.379(6) . ?
C88 H88 0.9300 . ?
C88 C89 1.373(6) . ?
C89 C93 1.523(6) . ?
C90 H90 0.9800 . ?
C90 C91 1.535(6) . ?
C90 C92 1.534(6) . ?
C91 H91A 0.9600 . ?
C91 H91B 0.9600 . ?
C91 H91C 0.9600 . ?
C92 H92A 0.9600 . ?
C92 H92B 0.9600 . ?
C92 H92C 0.9600 . ?
C93 H93 0.9800 . ?
C93 C94 1.544(6) . ?
C93 C95 1.530(7) . ?
C94 H94A 0.9600 . ?
C94 H94B 0.9600 . ?
C94 H94C 0.9600 . ?
C95 H95A 0.9600 . ?
C95 H95B 0.9600 . ?
C95 H95C 0.9600 . ?
C96 H96A 0.9700 . ?
C96 H96B 0.9700 . ?
C96 C97 1.526(6) . ?
C97 H97A 0.9600 . ?
C97 H97B 0.9600 . ?
C97 H97C 0.9600 . ?
C98 H98A 0.9700 . ?
C98 H98B 0.9700 . ?
C98 C99 1.531(6) . ?
C99 H99A 0.9600 . ?
C99 H99B 0.9600 . ?
C99 H99C 0.9600 . ?
Zn4 C100 2.109(4) . ?
Zn4 C129 2.016(4) . ?
Zn4 C131 2.006(5) . ?
N7 C100 1.341(5) . ?
N7 C101 1.512(5) . ?
N7 C105 1.456(5) . ?
N8 C100 1.340(5) . ?
N8 C104 1.477(5) . ?
N8 C117 1.460(5) . ?
C101 H10A 0.9700 . ?
C101 H10B 0.9700 . ?
C101 C102 1.491(6) . ?
C102 H10C 0.9700 . ?
C102 H10D 0.9700 . ?
C102 C103 1.532(6) . ?
C103 H10E 0.9700 . ?
C103 H10F 0.9700 . ?
C103 C104 1.521(6) . ?
C104 H10G 0.9700 . ?
C104 H10H 0.9700 . ?
C105 C106 1.409(6) . ?
C105 C110 1.393(6) . ?
C106 C107 1.396(6) . ?
C106 C111 1.509(6) . ?
C107 H107 0.9300 . ?
C107 C108 1.376(7) . ?
C108 H108 0.9300 . ?
C108 C109 1.375(6) . ?
C109 H109 0.9300 . ?
C109 C110 1.398(5) . ?
C110 C114 1.513(6) . ?
C111 H111 0.9800 . ?
C111 C112 1.521(7) . ?
C111 C113 1.535(7) . ?
C112 H11A 0.9600 . ?
C112 H11B 0.9600 . ?
C112 H11C 0.9600 . ?
C113 H11D 0.9600 . ?
C113 H11E 0.9600 . ?
C113 H11F 0.9600 . ?
C114 H114 0.9800 . ?
C114 C115 1.537(6) . ?
C114 C116 1.533(6) . ?
C115 H11G 0.9600 . ?
C115 H11H 0.9600 . ?
C115 H11I 0.9600 . ?
C116 H11J 0.9600 . ?
C116 H11K 0.9600 . ?
C116 H11L 0.9600 . ?
C117 C118 1.389(6) . ?
C117 C122 1.405(6) . ?
C118 C119 1.406(6) . ?
C118 C123 1.522(6) . ?
C119 H119 0.9300 . ?
C119 C120 1.370(6) . ?
C120 H120 0.9300 . ?
C120 C121 1.390(7) . ?
C121 H121 0.9300 . ?
C121 C122 1.399(6) . ?
C122 C126 1.527(6) . ?
C123 H123 0.9800 . ?
C123 C124 1.532(6) . ?
C123 C125 1.532(6) . ?
C124 H12A 0.9600 . ?
C124 H12B 0.9600 . ?
C124 H12C 0.9600 . ?
C125 H12D 0.9600 . ?
C125 H12E 0.9600 . ?
C125 H12F 0.9600 . ?
C126 H126 0.9800 . ?
C126 C127 1.517(7) . ?
C126 C128 1.525(6) . ?
C127 H12G 0.9600 . ?
C127 H12H 0.9600 . ?
C127 H12I 0.9600 . ?
C128 H12J 0.9600 . ?
C128 H12K 0.9600 . ?
C128 H12L 0.9600 . ?
C129 H12M 0.9700 . ?
C129 H12N 0.9700 . ?
C129 C130 1.535(5) . ?
C130 H13D 0.9600 . ?
C130 H13E 0.9600 . ?
C130 H13F 0.9600 . ?
C131 H13G 0.9700 . ?
C131 H13H 0.9700 . ?
C131 C132 1.439(8) . ?
C132 H13I 0.9600 . ?
C132 H13J 0.9600 . ?
C132 H13K 0.9600 . ?

loop_
_geom_torsion_atom_site_label_1
_geom_torsion_atom_site_label_2
_geom_torsion_atom_site_label_3
_geom_torsion_atom_site_label_4
_geom_torsion
_geom_torsion_site_symmetry_1
_geom_torsion_site_symmetry_2
_geom_torsion_site_symmetry_3
_geom_torsion_site_symmetry_4
_geom_torsion_publ_flag
Zn1 C1 N2 C5 -154.1(3) . . . . ?
Zn1 C1 N2 C18 16.2(5) . . . . ?
N1 C1 N2 C5 17.0(6) . . . . ?
N1 C1 N2 C18 -172.7(3) . . . . ?
N1 C2 C3 C4 -80.0(5) . . . . ?
N1 C6 C7 C8 176.3(4) . . . . ?
N1 C6 C7 C12 -1.5(6) . . . . ?
N1 C6 C11 C10 -178.4(4) . . . . ?
N1 C6 C11 C15 -3.0(6) . . . . ?
C1 N1 C2 C3 33.8(6) . . . . ?
C1 N1 C6 C7 111.4(4) . . . . ?
C1 N1 C6 C11 -71.6(5) . . . . ?
C1 N2 C5 C4 -77.9(5) . . . . ?
C1 N2 C18 C19 -88.1(5) . . . . ?
C1 N2 C18 C23 93.1(5) . . . . ?
N2 C18 C19 C20 177.0(3) . . . . ?
N2 C18 C19 C24 -7.5(6) . . . . ?
N2 C18 C23 C22 -177.8(4) . . . . ?
N2 C18 C23 C27 2.5(6) . . . . ?
C2 N1 C1 Zn1 -175.4(3) . . . . ?
C2 N1 C1 N2 13.6(6) . . . . ?
C2 N1 C6 C7 -78.6(5) . . . . ?
C2 N1 C6 C11 98.4(4) . . . . ?
C2 C3 C4 C5 33.3(5) . . . . ?
C3 C4 C5 N2 48.1(5) . . . . ?
C5 N2 C18 C19 83.0(5) . . . . ?
C5 N2 C18 C23 -95.8(4) . . . . ?
C6 N1 C1 Zn1 -7.2(5) . . . . ?
C6 N1 C1 N2 -178.1(3) . . . . ?
C6 N1 C2 C3 -134.8(4) . . . . ?
C6 C7 C8 C9 2.2(6) . . . . ?
C6 C7 C12 C13 -136.3(4) . . . . ?
C6 C7 C12 C14 100.7(5) . . . . ?
C6 C11 C15 C16 142.3(4) . . . . ?
C6 C11 C15 C17 -93.9(5) . . . . ?
C7 C6 C11 C10 -1.5(6) . . . . ?
C7 C6 C11 C15 173.9(4) . . . . ?
C7 C8 C9 C10 -1.7(7) . . . . ?
C8 C7 C12 C13 45.9(6) . . . . ?
C8 C7 C12 C14 -77.2(5) . . . . ?
C8 C9 C10 C11 -0.5(7) . . . . ?
C9 C10 C11 C6 2.1(7) . . . . ?
C9 C10 C11 C15 -173.5(4) . . . . ?
C10 C11 C15 C16 -42.4(6) . . . . ?
C10 C11 C15 C17 81.4(5) . . . . ?
C11 C6 C7 C8 -0.6(6) . . . . ?
C11 C6 C7 C12 -178.5(4) . . . . ?
C12 C7 C8 C9 -179.8(4) . . . . ?
C18 N2 C5 C4 111.8(4) . . . . ?
C18 C19 C20 C21 1.7(6) . . . . ?
C18 C19 C24 C25 133.0(4) . . . . ?
C18 C19 C24 C26 -104.7(4) . . . . ?
C18 C23 C27 C28 -119.6(4) . . . . ?
C18 C23 C27 C29 116.9(4) . . . . ?
C19 C18 C23 C22 3.4(6) . . . . ?
C19 C18 C23 C27 -176.3(4) . . . . ?
C19 C20 C21 C22 1.5(7) . . . . ?
C20 C19 C24 C25 -51.6(5) . . . . ?
C20 C19 C24 C26 70.7(5) . . . . ?
C20 C21 C22 C23 -2.4(7) . . . . ?
C21 C22 C23 C18 -0.1(6) . . . . ?
C21 C22 C23 C27 179.6(4) . . . . ?
C22 C23 C27 C28 60.7(5) . . . . ?
C22 C23 C27 C29 -62.8(5) . . . . ?
C23 C18 C19 C20 -4.2(6) . . . . ?
C23 C18 C19 C24 171.4(3) . . . . ?
C24 C19 C20 C21 -174.0(4) . . . . ?
N3 C35 C36 C37 80.2(4) . . . . ?
N3 C39 C40 C41 178.1(4) . . . . ?
N3 C39 C40 C45 2.2(6) . . . . ?
N3 C39 C44 C43 -176.4(4) . . . . ?
N3 C39 C44 C48 1.5(6) . . . . ?
N4 C51 C52 C53 -179.3(4) . . . . ?
N4 C51 C52 C57 3.5(6) . . . . ?
N4 C51 C56 C55 179.9(4) . . . . ?
N4 C51 C56 C60 -3.3(6) . . . . ?
C34 N3 C35 C36 -34.7(6) . . . . ?
C34 N3 C39 C40 72.0(5) . . . . ?
C34 N3 C39 C44 -108.9(4) . . . . ?
C34 N4 C38 C37 78.0(5) . . . . ?
C34 N4 C51 C52 89.3(4) . . . . ?
C34 N4 C51 C56 -92.5(4) . . . . ?
C35 N3 C34 Zn2 175.0(3) . . . . ?
C35 N3 C34 N4 -11.3(6) . . . . ?
C35 N3 C39 C40 -99.6(4) . . . . ?
C35 N3 C39 C44 79.5(5) . . . . ?
C35 C36 C37 C38 -34.6(5) . . . . ?
C36 C37 C38 N4 -46.8(5) . . . . ?
C38 N4 C34 Zn2 154.2(3) . . . . ?
C38 N4 C34 N3 -19.3(6) . . . . ?
C38 N4 C51 C52 -79.1(5) . . . . ?
C38 N4 C51 C56 99.1(4) . . . . ?
C39 N3 C34 Zn2 5.0(5) . . . . ?
C39 N3 C34 N4 178.7(3) . . . . ?
C39 N3 C35 C36 135.5(4) . . . . ?
C39 C40 C41 C42 -1.2(7) . . . . ?
C39 C40 C45 C46 -148.7(4) . . . . ?
C39 C40 C45 C47 89.8(5) . . . . ?
C39 C44 C48 C49 -102.2(5) . . . . ?
C39 C44 C48 C50 135.1(4) . . . . ?
C40 C39 C44 C43 2.7(6) . . . . ?
C40 C39 C44 C48 -179.4(4) . . . . ?
C40 C41 C42 C43 1.7(7) . . . . ?
C41 C40 C45 C46 35.5(6) . . . . ?
C41 C40 C45 C47 -86.0(5) . . . . ?
C41 C42 C43 C44 0.2(7) . . . . ?
C42 C43 C44 C39 -2.3(6) . . . . ?
C42 C43 C44 C48 179.8(4) . . . . ?
C43 C44 C48 C49 75.7(5) . . . . ?
C43 C44 C48 C50 -47.1(6) . . . . ?
C44 C39 C40 C41 -1.0(6) . . . . ?
C44 C39 C40 C45 -176.9(4) . . . . ?
C45 C40 C41 C42 174.8(4) . . . . ?
C51 N4 C34 Zn2 -12.9(5) . . . . ?
C51 N4 C34 N3 173.6(4) . . . . ?
C51 N4 C38 C37 -114.9(4) . . . . ?
C51 C52 C53 C54 -1.4(6) . . . . ?
C51 C52 C57 C58 -132.9(4) . . . . ?
C51 C52 C57 C59 103.8(5) . . . . ?
C51 C56 C60 C61 -109.3(5) . . . . ?
C51 C56 C60 C62 126.7(5) . . . . ?
C52 C51 C56 C55 -2.0(6) . . . . ?
C52 C51 C56 C60 174.8(4) . . . . ?
C52 C53 C54 C55 -0.4(6) . . . . ?
C53 C52 C57 C58 50.0(5) . . . . ?
C53 C52 C57 C59 -73.3(5) . . . . ?
C53 C54 C55 C56 1.1(6) . . . . ?
C54 C55 C56 C51 0.1(6) . . . . ?
C54 C55 C56 C60 -176.9(4) . . . . ?
C55 C56 C60 C61 67.4(5) . . . . ?
C55 C56 C60 C62 -56.6(5) . . . . ?
C56 C51 C52 C53 2.6(6) . . . . ?
C56 C51 C52 C57 -174.6(4) . . . . ?
C57 C52 C53 C54 175.9(4) . . . . ?
N5 C72 C73 C74 178.6(4) . . . . ?
N5 C72 C73 C78 2.8(6) . . . . ?
N5 C72 C77 C76 -178.1(4) . . . . ?
N5 C72 C77 C81 -0.7(6) . . . . ?
N6 C68 C69 C70 -42.7(8) . . . . ?
N6 C68 C69A C70A 69.6(19) . . . . ?
N6 C84 C85 C86 174.3(4) . . . . ?
N6 C84 C85 C90 -7.9(6) . . . . ?
N6 C84 C89 C88 -173.1(4) . . . . ?
N6 C84 C89 C93 12.9(6) . . . . ?
C67 N5 C71 C70 -32.5(8) . . . . ?
C67 N5 C71 C70A 55.4(13) . . . . ?
C67 N5 C72 C73 77.4(5) . . . . ?
C67 N5 C72 C77 -106.1(4) . . . . ?
C67 N6 C68 C69 67.5(7) . . . . ?
C67 N6 C68 C69A -26.4(14) . . . . ?
C67 N6 C84 C85 -87.3(5) . . . . ?
C67 N6 C84 C89 89.9(5) . . . . ?
C68 N6 C67 Zn3 159.9(4) . . . . ?
C68 N6 C67 N5 -11.8(7) . . . . ?
C68 N6 C84 C85 97.1(5) . . . . ?
C68 N6 C84 C89 -85.7(5) . . . . ?
C68 C69 C70 C71 -33.0(9) . . . . ?
C68 C69A C70A C71 -39(2) . . . . ?
C69 C70 C71 N5 76.3(7) . . . . ?
C69A C70A C71 N5 -29(2) . . . . ?
C71 N5 C67 Zn3 174.3(4) . . . . ?
C71 N5 C67 N6 -14.4(7) . . . . ?
C71 N5 C72 C73 -92.8(5) . . . . ?
C71 N5 C72 C77 83.7(5) . . . . ?
C72 N5 C67 Zn3 5.6(5) . . . . ?
C72 N5 C67 N6 176.9(4) . . . . ?
C72 N5 C71 C70 136.4(5) . . . . ?
C72 N5 C71 C70A -135.8(11) . . . . ?
C72 C73 C74 C75 -1.4(7) . . . . ?
C72 C73 C78 C79 94.7(6) . . . . ?
C72 C73 C78 C80 -142.2(5) . . . . ?
C72 C77 C81 C82 -101.4(5) . . . . ?
C72 C77 C81 C83 136.7(4) . . . . ?
C73 C72 C77 C76 -1.7(6) . . . . ?
C73 C72 C77 C81 175.7(4) . . . . ?
C73 C74 C75 C76 0.0(8) . . . . ?
C74 C73 C78 C79 -81.0(6) . . . . ?
C74 C73 C78 C80 42.0(6) . . . . ?
C74 C75 C76 C77 0.7(8) . . . . ?
C75 C76 C77 C72 0.2(7) . . . . ?
C75 C76 C77 C81 -177.3(5) . . . . ?
C76 C77 C81 C82 75.9(6) . . . . ?
C76 C77 C81 C83 -46.1(6) . . . . ?
C77 C72 C73 C74 2.3(7) . . . . ?
C77 C72 C73 C78 -173.6(4) . . . . ?
C78 C73 C74 C75 174.6(5) . . . . ?
C84 N6 C67 Zn3 -15.2(5) . . . . ?
C84 N6 C67 N5 173.2(4) . . . . ?
C84 N6 C68 C69 -117.5(5) . . . . ?
C84 N6 C68 C69A 148.7(12) . . . . ?
C84 C85 C86 C87 -0.7(6) . . . . ?
C84 C85 C90 C91 -111.1(4) . . . . ?
C84 C85 C90 C92 125.1(4) . . . . ?
C84 C89 C93 C94 95.3(5) . . . . ?
C84 C89 C93 C95 -143.4(4) . . . . ?
C85 C84 C89 C88 4.0(6) . . . . ?
C85 C84 C89 C93 -170.0(4) . . . . ?
C85 C86 C87 C88 3.0(7) . . . . ?
C86 C85 C90 C91 66.7(5) . . . . ?
C86 C85 C90 C92 -57.2(5) . . . . ?
C86 C87 C88 C89 -1.7(7) . . . . ?
C87 C88 C89 C84 -1.7(6) . . . . ?
C87 C88 C89 C93 172.4(4) . . . . ?
C88 C89 C93 C94 -78.6(6) . . . . ?
C88 C89 C93 C95 42.8(5) . . . . ?
C89 C84 C85 C86 -2.9(6) . . . . ?
C89 C84 C85 C90 174.9(4) . . . . ?
C90 C85 C86 C87 -178.6(4) . . . . ?
N7 C101 C102 C103 -80.0(5) . . . . ?
N7 C105 C106 C107 -175.5(4) . . . . ?
N7 C105 C106 C111 0.6(6) . . . . ?
N7 C105 C110 C109 175.3(4) . . . . ?
N7 C105 C110 C114 -4.2(6) . . . . ?
N8 C117 C118 C119 175.2(4) . . . . ?
N8 C117 C118 C123 -10.4(6) . . . . ?
N8 C117 C122 C121 -175.0(4) . . . . ?
N8 C117 C122 C126 6.1(6) . . . . ?
C100 N7 C101 C102 35.3(6) . . . . ?
C100 N7 C105 C106 -75.4(5) . . . . ?
C100 N7 C105 C110 109.3(4) . . . . ?
C100 N8 C104 C103 -75.9(5) . . . . ?
C100 N8 C117 C118 -91.6(5) . . . . ?
C100 N8 C117 C122 88.2(5) . . . . ?
C101 N7 C100 Zn4 -174.5(3) . . . . ?
C101 N7 C100 N8 13.4(6) . . . . ?
C101 N7 C105 C106 95.2(4) . . . . ?
C101 N7 C105 C110 -80.2(5) . . . . ?
C101 C102 C103 C104 32.6(5) . . . . ?
C102 C103 C104 N8 48.7(5) . . . . ?
C104 N8 C100 Zn4 -156.7(3) . . . . ?
C104 N8 C100 N7 15.7(6) . . . . ?
C104 N8 C117 C118 77.1(5) . . . . ?
C104 N8 C117 C122 -103.2(4) . . . . ?
C105 N7 C100 Zn4 -5.4(5) . . . . ?
C105 N7 C100 N8 -177.5(4) . . . . ?
C105 N7 C101 C102 -134.1(4) . . . . ?
C105 C106 C107 C108 1.8(7) . . . . ?
C105 C106 C111 C112 -91.6(5) . . . . ?
C105 C106 C111 C113 144.0(4) . . . . ?
C105 C110 C114 C115 -131.8(4) . . . . ?
C105 C110 C114 C116 105.1(5) . . . . ?
C106 C105 C110 C109 0.2(6) . . . . ?
C106 C105 C110 C114 -179.3(4) . . . . ?
C106 C107 C108 C109 -3.0(7) . . . . ?
C107 C106 C111 C112 84.4(5) . . . . ?
C107 C106 C111 C113 -40.1(6) . . . . ?
C107 C108 C109 C110 2.8(7) . . . . ?
C108 C109 C110 C105 -1.4(6) . . . . ?
C108 C109 C110 C114 178.1(4) . . . . ?
C109 C110 C114 C115 48.7(5) . . . . ?
C109 C110 C114 C116 -74.3(5) . . . . ?
C110 C105 C106 C107 -0.3(6) . . . . ?
C110 C105 C106 C111 175.7(4) . . . . ?
C111 C106 C107 C108 -174.4(4) . . . . ?
C117 N8 C100 Zn4 10.9(5) . . . . ?
C117 N8 C100 N7 -176.7(4) . . . . ?
C117 N8 C104 C103 116.7(4) . . . . ?
C117 C118 C119 C120 1.3(6) . . . . ?
C117 C118 C123 C124 135.5(4) . . . . ?
C117 C118 C123 C125 -101.3(5) . . . . ?
C117 C122 C126 C127 106.6(5) . . . . ?
C117 C122 C126 C128 -129.7(5) . . . . ?
C118 C117 C122 C121 4.8(6) . . . . ?
C118 C117 C122 C126 -174.2(4) . . . . ?
C118 C119 C120 C121 1.5(6) . . . . ?
C119 C118 C123 C124 -50.2(5) . . . . ?
C119 C118 C123 C125 73.0(5) . . . . ?
C119 C120 C121 C122 -1.3(7) . . . . ?
C120 C121 C122 C117 -1.8(6) . . . . ?
C120 C121 C122 C126 177.2(4) . . . . ?
C121 C122 C126 C127 -72.4(5) . . . . ?
C121 C122 C126 C128 51.4(6) . . . . ?
C122 C117 C118 C119 -4.6(6) . . . . ?
C122 C117 C118 C123 169.9(4) . . . . ?
C123 C118 C119 C120 -173.3(4) . . . . ?

loop_
_twin_individual_id
_twin_individual_mass_fraction_refined
1 0.347(9)
2 0.126(5)
3 0.239(6)
4 0.288(5)

loop_
_exptl_oxdiff_crystal_face_indexfrac_h
_exptl_oxdiff_crystal_face_indexfrac_k
_exptl_oxdiff_crystal_face_indexfrac_l
_exptl_oxdiff_crystal_face_x
_exptl_oxdiff_crystal_face_y
_exptl_oxdiff_crystal_face_z
-16.6671 -0.5609 18.6395 0.3360 -0.2050 0.9193
18.4305 2.3950 15.6935 -0.7548 -0.6453 -0.1181
-20.1349 2.0567 -12.1513 0.8625 0.4689 0.1902
-10.9679 8.2514 -22.7691 0.8025 0.4357 -0.4077
1.9437 24.2281 -13.2430 0.5834 -0.3577 -0.7292
8.2313 17.7718 18.6859 -0.1301 -0.9915 0.0090
14.4622 20.8517 3.8368 -0.1059 -0.8108 -0.5756
-1.5510 -11.1505 -25.3281 0.1168 0.8871 -0.4465
-13.8115 -20.8916 -6.3980 0.1127 0.8622 0.4939
-12.2985 -8.8766 21.4895 -0.0147 -0.1054 0.9943
10.5491 -24.4392 -0.4389 -0.8515 0.5213 0.0564
-11.1984 23.9613 1.3740 0.8528 -0.5221 -0.0088
